data_1569859
loop_
_publ_author_name
'Lin, Jieli'
'Liu, Shihua'
'Zhang, Jie'
'Gr&#xfc;tzmacher, Hansj&#xf6;rg'
'Su, Cheng-Yong'
'Li, Zhongshu'

_publ_section_title
;
 Room temperature stable <i>E</i>,<i>Z</i>-diphosphenes: their
 isomerization, coordination, and cycloaddition chemistry.
;
_journal_issue 39
_journal_name_full 'Chemical science'
_journal_page_first 10944
_journal_page_last 10952
_journal_paper_doi 10.1039/d3sc04506d
_journal_volume 14
_journal_year 2023
_chemical_formula_moiety 'C56 H78 N4 P2'
_chemical_formula_sum 'C56 H78 N4 P2'
_chemical_formula_weight 869.16
_space_group_crystal_system triclinic
_space_group_IT_number 2
_space_group_name_Hall '-P 1'
_space_group_name_H-M_alt 'P -1'
_atom_sites_solution_hydrogens geom
_atom_sites_solution_primary dual
_audit_creation_date 2022-11-08
_audit_creation_method
;
Olex2 1.5
(compiled 2021.12.09 svn.r5202d8cf for OlexSys, GUI svn.r6439)
;
_audit_update_record
;
2023-03-02 deposited with the CCDC.	2023-09-11 downloaded from the CCDC.
;
_cell_angle_alpha 108.695(5)
_cell_angle_beta 90.684(4)
_cell_angle_gamma 97.490(5)
_cell_formula_units_Z 4
_cell_length_a 10.9009(6)
_cell_length_b 20.4655(12)
_cell_length_c 26.2304(11)
_cell_measurement_reflns_used 10351
_cell_measurement_temperature 149.99(10)
_cell_measurement_theta_max 25.9350
_cell_measurement_theta_min 2.5300
_cell_volume 5486.8(5)
_computing_cell_refinement 'CrysAlisPro 1.171.41.22a (Rigaku OD, 2019)'
_computing_data_collection 'CrysAlisPro 1.171.41.22a (Rigaku OD, 2019)'
_computing_data_reduction 'CrysAlisPro 1.171.41.22a (Rigaku OD, 2019)'
_computing_molecular_graphics 'Olex2 1.5 (Dolomanov et al., 2009)'
_computing_publication_material 'Olex2 1.5 (Dolomanov et al., 2009)'
_computing_structure_refinement 'SHELXL 2014/7 (Sheldrick, 2015)'
_computing_structure_solution 'SHELXT 2014/4 (Sheldrick, 2014)'
_diffrn_ambient_environment N~2~
_diffrn_ambient_temperature 149.99(10)
_diffrn_detector 'CCD plate'
_diffrn_detector_area_resol_mean 5.8140
_diffrn_measured_fraction_theta_full 0.998
_diffrn_measured_fraction_theta_max 0.896
_diffrn_measurement_details
;
List of Runs (angles in degrees, time in seconds):

  # Type    Start    End  Width  t~exp~   \w     \q     \k     \f   Frames
#--------------------------------------------------------------------------
  1  \w     48.00  81.00   0.50   50.00    --    0.00  57.00  90.00   66
  2  \w    -88.00 -41.00   0.50   50.00    --    0.00 -19.00  60.00   94
  3  \w    -29.00  -3.00   0.50   50.00    --    0.00 -19.00  60.00   52
  4  \w    -16.00  88.00   0.50   50.00    --    0.00  57.00 -60.00  208
  5  \w    -15.00  33.00   0.50   50.00    --    0.00  38.00  60.00   96
  6  \w     61.00  87.00   0.50   50.00    --    0.00  38.00  60.00   52
  7  \w    -25.00  12.00   0.50   50.00    --    0.00  77.00 -30.00   74
  8  \w     48.00  75.00   0.50   50.00    --    0.00  77.00 -30.00   54
  9  \w    -16.00  81.00   0.50   50.00    --    0.00  38.00-150.00  194
 10  \w    -50.00 -25.00   0.50   50.00    --    0.00 -38.00-180.00   50
 11  \w    -88.00 -63.00   0.50   50.00    --    0.00 -19.00-150.00   50
 12  \w    -13.00  12.00   0.50   50.00    --    0.00 -19.00-150.00   50
 13  \w    -78.00 -53.00   0.50   50.00    --    0.00 -77.00   0.00   50
 14  \w    -15.00  28.00   0.50   50.00    --    0.00  57.00  90.00   86
;
_diffrn_measurement_device 'four-circle diffractometer'
_diffrn_measurement_device_type 'XtaLAB AFC12 (RINC): Kappa dual offset/far'
_diffrn_measurement_method '\w scans'
_diffrn_orient_matrix_type 'CrysAlisPro convention (1999,Acta A55,543-557)'
_diffrn_orient_matrix_UB_11 -0.0207395000
_diffrn_orient_matrix_UB_12 -0.0239518000
_diffrn_orient_matrix_UB_13 -0.0257608000
_diffrn_orient_matrix_UB_21 0.0078603000
_diffrn_orient_matrix_UB_22 -0.0281292000
_diffrn_orient_matrix_UB_23 0.0094095000
_diffrn_orient_matrix_UB_31 -0.0618811000
_diffrn_orient_matrix_UB_32 -0.0011081000
_diffrn_orient_matrix_UB_33 0.0080913000
_diffrn_radiation_monochromator mirror
_diffrn_radiation_probe x-ray
_diffrn_radiation_type 'Mo K\a'
_diffrn_radiation_wavelength 0.71073
_diffrn_reflns_av_R_equivalents 0.1663
_diffrn_reflns_av_unetI/netI 0.1573
_diffrn_reflns_Laue_measured_fraction_full 0.998
_diffrn_reflns_Laue_measured_fraction_max 0.896
_diffrn_reflns_limit_h_max 15
_diffrn_reflns_limit_h_min -14
_diffrn_reflns_limit_k_max 28
_diffrn_reflns_limit_k_min -28
_diffrn_reflns_limit_l_max 36
_diffrn_reflns_limit_l_min -35
_diffrn_reflns_number 124812
_diffrn_reflns_point_group_measured_fraction_full 0.998
_diffrn_reflns_point_group_measured_fraction_max 0.896
_diffrn_reflns_theta_full 25.242
_diffrn_reflns_theta_max 29.858
_diffrn_reflns_theta_min 2.756
_diffrn_source 'micro-focus sealed X-ray tube'
_diffrn_source_type 'Rigaku (Mo) X-ray Source'
_exptl_absorpt_coefficient_mu 0.116
_exptl_absorpt_correction_T_max 1.00000
_exptl_absorpt_correction_T_min 0.87383
_exptl_absorpt_correction_type multi-scan
_exptl_absorpt_process_details
;
CrysAlisPro 1.171.41.22a (Rigaku Oxford Diffraction, 2019)
Empirical absorption correction using spherical harmonics,
 implemented in SCALE3 ABSPACK scaling algorithm.
;
_exptl_crystal_colour 'clear reddish red'
_exptl_crystal_colour_lustre clear
_exptl_crystal_colour_modifier reddish
_exptl_crystal_colour_primary red
_exptl_crystal_density_diffrn 1.052
_exptl_crystal_description block
_exptl_crystal_F_000 1888
_exptl_crystal_size_max 0.12
_exptl_crystal_size_mid 0.09
_exptl_crystal_size_min 0.08
_refine_diff_density_max 1.141
_refine_diff_density_min -0.457
_refine_diff_density_rms 0.061
_refine_ls_extinction_method none
_refine_ls_goodness_of_fit_ref 0.949
_refine_ls_hydrogen_treatment constr
_refine_ls_matrix_type full
_refine_ls_number_parameters 1149
_refine_ls_number_reflns 28328
_refine_ls_number_restraints 0
_refine_ls_restrained_S_all 0.949
_refine_ls_R_factor_all 0.1833
_refine_ls_R_factor_gt 0.0728
_refine_ls_shift/su_max 0.001
_refine_ls_shift/su_mean 0.000
_refine_ls_structure_factor_coef Fsqd
_refine_ls_weighting_details 'w=1/[\s^2^(Fo^2^)+(0.0910P)^2^] where P=(Fo^2^+2Fc^2^)/3'
_refine_ls_weighting_scheme calc
_refine_ls_wR_factor_gt 0.1639
_refine_ls_wR_factor_ref 0.2030
_reflns_Friedel_coverage 0.000
_reflns_number_gt 12377
_reflns_number_total 28328
_reflns_threshold_expression 'I > 2\s(I)'
_cod_data_source_file d3sc04506d2.cif
_cod_data_source_block E-2b
_cod_depositor_comments 'Adding full bibliography for 1569855--1569860.cif.'
_cod_database_code 1569859
_shelx_shelxl_version_number 2014/7
_chemical_oxdiff_formula 'C56 H78 N4 P2'
_shelx_space_group_comment
;
The symmetry employed for this shelxl refinement is uniquely defined
by the following loop, which should always be used as a source of
symmetry information in preference to the above space-group names.
They are only intended as comments.
;
_shelx_estimated_absorpt_t_max 0.991
_shelx_estimated_absorpt_t_min 0.986
_olex2_refinement_description
;
1. Fixed Uiso
 At 1.2 times of:
  All C(H) groups, All C(H,H) groups
 At 1.5 times of:
  All C(H,H,H) groups
2.a Ternary CH refined with riding coordinates:
 C14(H14), C17(H17), C26(H26), C29(H29), C38(H38), C41(H41), C52(H52),
 C55(H55), C70(H70), C73(H73), C82(H82), C85(H85), C96(H96), C99(H99),
 C108(H108), C111(H111)
2.b Secondary CH2 refined with riding coordinates:
 C5(H5A,H5B), C6(H6A,H6B), C43(H43A,H43B), C44(H44A,H44B), C61(H61A,H61B),
 C62(H62A,H62B), C87(H87A,H87B), C88(H88A,H88B)
2.c Aromatic/amide H refined with riding coordinates:
 C1(H1), C3(H3), C9(H9), C10(H10), C11(H11), C21(H21), C22(H22), C23(H23),
 C33(H33), C34(H34), C35(H35), C47(H47), C48(H48), C49(H49), C57(H57), C59(H59),
  C65(H65), C66(H66), C67(H67), C77(H77), C78(H78), C79(H79), C91(H91),
 C92(H92), C93(H93), C103(H103), C104(H104), C105(H105)
2.d Idealised Me refined as rotating group:
 C13(H13A,H13B,H13C), C15(H15A,H15B,H15C), C16(H16A,H16B,H16C), C18(H18A,H18B,
 H18C), C25(H25A,H25B,H25C), C27(H27A,H27B,H27C), C28(H28A,H28B,H28C), C30(H30A,
 H30B,H30C), C37(H37A,H37B,H37C), C39(H39A,H39B,H39C), C40(H40A,H40B,H40C),
 C42(H42A,H42B,H42C), C51(H51A,H51B,H51C), C53(H53A,H53B,H53C), C54(H54A,H54B,
 H54C), C56(H56A,H56B,H56C), C69(H69A,H69B,H69C), C71(H71A,H71B,H71C), C72(H72A,
 H72B,H72C), C74(H74A,H74B,H74C), C81(H81A,H81B,H81C), C83(H83A,H83B,H83C),
 C84(H84A,H84B,H84C), C86(H86A,H86B,H86C), C95(H95A,H95B,H95C), C97(H97A,H97B,
 H97C), C98(H98A,H98B,H98C), C100(H10G,H10H,H10I), C107(H10D,H10E,H10F),
 C109(H10A,H10B,H10C), C110(H11D,H11E,H11F), C112(H11A,H11B,H11C)
;
_olex2_submission_special_instructions 'No special instructions were received'
_oxdiff_exptl_absorpt_empirical_details
;
Empirical correction (ABSPACK) includes:
- Absorption correction using spherical harmonics
- Frame scaling
;
_oxdiff_exptl_absorpt_empirical_full_max 1.589
_oxdiff_exptl_absorpt_empirical_full_min 0.821

loop_
_space_group_symop_operation_xyz
'x, y, z'
'-x, -y, -z'

loop_
_atom_site_label
_atom_site_type_symbol
_atom_site_fract_x
_atom_site_fract_y
_atom_site_fract_z
_atom_site_U_iso_or_equiv
_atom_site_adp_type
_atom_site_occupancy
_atom_site_site_symmetry_order
_atom_site_calc_flag
_atom_site_refinement_flags_posn
_atom_site_refinement_flags_adp
_atom_site_refinement_flags_occupancy
_atom_site_disorder_assembly
_atom_site_disorder_group
P1 P 0.89687(7) 0.77234(5) 0.57979(3) 0.0354(2) Uani 1 1 d . . . . .
P2 P 0.93091(7) 0.73805(5) 0.64400(3) 0.0324(2) Uani 1 1 d . . . . .
N1 N 0.9935(2) 0.78700(13) 0.46236(10) 0.0263(5) Uani 1 1 d . . . . .
N2 N 1.1787(2) 0.75691(14) 0.47523(10) 0.0300(6) Uani 1 1 d . . . . .
N3 N 0.6522(2) 0.74989(15) 0.74989(11) 0.0319(6) Uani 1 1 d . . . . .
N4 N 0.8349(2) 0.71296(13) 0.75790(10) 0.0261(6) Uani 1 1 d . . . . .
C1 C 1.0357(3) 0.75837(17) 0.54601(12) 0.0315(7) Uani 1 1 d . . . . .
H1 H 1.0974 0.7429 0.5634 0.038 Uiso 1 1 calc R U . . .
C2 C 1.0645(2) 0.76721(16) 0.49804(12) 0.0271(6) Uani 1 1 d . . . . .
C3 C 0.7942(3) 0.75142(17) 0.67896(12) 0.0311(7) Uani 1 1 d . . . . .
H3 H 0.7337 0.7701 0.6635 0.037 Uiso 1 1 calc R U . . .
C4 C 0.7649(2) 0.73821(16) 0.72540(12) 0.0262(6) Uani 1 1 d . . . . .
C5 C 0.6400(3) 0.72218(19) 0.79515(13) 0.0344(8) Uani 1 1 d . . . . .
H5A H 0.5865 0.6764 0.7844 0.041 Uiso 1 1 calc R U . . .
H5B H 0.6053 0.7548 0.8263 0.041 Uiso 1 1 calc R U . . .
C6 C 0.7726(3) 0.7153(2) 0.80810(14) 0.0391(8) Uani 1 1 d . . . . .
H6A H 0.8107 0.7557 0.8388 0.047 Uiso 1 1 calc R U . . .
H6B H 0.7767 0.6720 0.8169 0.047 Uiso 1 1 calc R U . . .
C7 C 0.9691(2) 0.72199(16) 0.76324(11) 0.0244(6) Uani 1 1 d . . . . .
C8 C 1.0358(3) 0.78848(17) 0.78584(12) 0.0284(7) Uani 1 1 d . . . . .
C9 C 1.1649(3) 0.79359(19) 0.79356(13) 0.0380(8) Uani 1 1 d . . . . .
H9 H 1.2127 0.8383 0.8086 0.046 Uiso 1 1 calc R U . . .
C10 C 1.2235(3) 0.7351(2) 0.77976(13) 0.0376(8) Uani 1 1 d . . . . .
H10 H 1.3109 0.7397 0.7856 0.045 Uiso 1 1 calc R U . . .
C11 C 1.1554(3) 0.66958(19) 0.75745(14) 0.0385(8) Uani 1 1 d . . . . .
H11 H 1.1967 0.6296 0.7481 0.046 Uiso 1 1 calc R U . . .
C12 C 1.0262(3) 0.66148(17) 0.74845(14) 0.0322(7) Uani 1 1 d . . . . .
C13 C 0.9870(5) 0.5627(2) 0.6595(2) 0.0830(16) Uani 1 1 d . . . . .
H13A H 0.9684 0.5965 0.6422 0.124 Uiso 1 1 calc R U . . .
H13B H 0.9373 0.5175 0.6412 0.124 Uiso 1 1 calc R U . . .
H13C H 1.0752 0.5579 0.6572 0.124 Uiso 1 1 calc R U . . .
C14 C 0.9553(3) 0.5887(2) 0.7201(2) 0.0622(13) Uani 1 1 d . . . . .
H14 H 0.8646 0.5919 0.7216 0.075 Uiso 1 1 calc R U . . .
C15 C 0.9827(5) 0.5366(2) 0.7477(2) 0.0816(16) Uani 1 1 d . . . . .
H15A H 1.0704 0.5307 0.7451 0.122 Uiso 1 1 calc R U . . .
H15B H 0.9312 0.4917 0.7301 0.122 Uiso 1 1 calc R U . . .
H15C H 0.9640 0.5540 0.7858 0.122 Uiso 1 1 calc R U . . .
C16 C 0.9937(4) 0.8912(2) 0.86523(16) 0.0585(11) Uani 1 1 d . . . . .
H16A H 0.9619 0.8581 0.8835 0.088 Uiso 1 1 calc R U . . .
H16B H 0.9487 0.9315 0.8760 0.088 Uiso 1 1 calc R U . . .
H16C H 1.0821 0.9067 0.8753 0.088 Uiso 1 1 calc R U . . .
C17 C 0.9753(3) 0.85517(17) 0.80326(14) 0.0389(8) Uani 1 1 d . . . . .
H17 H 0.8843 0.8415 0.7941 0.047 Uiso 1 1 calc R U . . .
C18 C 1.0235(4) 0.9047(2) 0.7728(2) 0.0655(12) Uani 1 1 d . . . . .
H18A H 1.1119 0.9210 0.7825 0.098 Uiso 1 1 calc R U . . .
H18B H 0.9778 0.9448 0.7824 0.098 Uiso 1 1 calc R U . . .
H18C H 1.0118 0.8803 0.7339 0.098 Uiso 1 1 calc R U . . .
C19 C 0.5419(3) 0.75181(17) 0.71959(13) 0.0310(7) Uani 1 1 d . . . . .
C20 C 0.4993(3) 0.81704(17) 0.73026(13) 0.0322(7) Uani 1 1 d . . . . .
C21 C 0.3885(3) 0.81808(18) 0.70269(14) 0.0353(8) Uani 1 1 d . . . . .
H21 H 0.3577 0.8611 0.7087 0.042 Uiso 1 1 calc R U . . .
C22 C 0.3232(3) 0.75788(19) 0.66708(13) 0.0369(8) Uani 1 1 d . . . . .
H22 H 0.2482 0.7599 0.6492 0.044 Uiso 1 1 calc R U . . .
C23 C 0.3671(3) 0.69451(19) 0.65738(14) 0.0360(8) Uani 1 1 d . . . . .
H23 H 0.3215 0.6535 0.6329 0.043 Uiso 1 1 calc R U . . .
C24 C 0.4779(3) 0.69026(18) 0.68321(13) 0.0327(7) Uani 1 1 d . . . . .
C25 C 0.5584(4) 0.5923(2) 0.61086(16) 0.0583(11) Uani 1 1 d . . . . .
H25A H 0.5975 0.5502 0.6050 0.088 Uiso 1 1 calc R U . . .
H25B H 0.6159 0.6279 0.6024 0.088 Uiso 1 1 calc R U . . .
H25C H 0.4827 0.5811 0.5874 0.088 Uiso 1 1 calc R U . . .
C26 C 0.5256(3) 0.62022(18) 0.67038(14) 0.0395(8) Uani 1 1 d . . . . .
H26 H 0.6036 0.6278 0.6933 0.047 Uiso 1 1 calc R U . . .
C27 C 0.4321(3) 0.5655(2) 0.68475(19) 0.0559(11) Uani 1 1 d . . . . .
H27A H 0.3545 0.5570 0.6629 0.084 Uiso 1 1 calc R U . . .
H27B H 0.4158 0.5831 0.7231 0.084 Uiso 1 1 calc R U . . .
H27C H 0.4672 0.5218 0.6773 0.084 Uiso 1 1 calc R U . . .
C28 C 0.6625(4) 0.9199(2) 0.7396(2) 0.0704(14) Uani 1 1 d . . . . .
H28A H 0.7220 0.8886 0.7228 0.106 Uiso 1 1 calc R U . . .
H28B H 0.7068 0.9628 0.7653 0.106 Uiso 1 1 calc R U . . .
H28C H 0.6173 0.9312 0.7117 0.106 Uiso 1 1 calc R U . . .
C29 C 0.5710(3) 0.88411(19) 0.76927(15) 0.0426(8) Uani 1 1 d . . . . .
H29 H 0.6201 0.8709 0.7960 0.051 Uiso 1 1 calc R U . . .
C30 C 0.4868(4) 0.9366(2) 0.80126(18) 0.0639(12) Uani 1 1 d . . . . .
H30A H 0.4414 0.9529 0.7763 0.096 Uiso 1 1 calc R U . . .
H30B H 0.5380 0.9765 0.8274 0.096 Uiso 1 1 calc R U . . .
H30C H 0.4279 0.9138 0.8203 0.096 Uiso 1 1 calc R U . . .
C31 C 1.2874(2) 0.75366(16) 0.50607(12) 0.0282(7) Uani 1 1 d . . . . .
C32 C 1.3547(3) 0.81503(16) 0.54130(12) 0.0276(7) Uani 1 1 d . . . . .
C33 C 1.4645(3) 0.80932(17) 0.56690(12) 0.0302(7) Uani 1 1 d . . . . .
H33 H 1.5125 0.8502 0.5905 0.036 Uiso 1 1 calc R U . . .
C34 C 1.5047(3) 0.74523(17) 0.55851(13) 0.0320(7) Uani 1 1 d . . . . .
H34 H 1.5798 0.7425 0.5760 0.038 Uiso 1 1 calc R U . . .
C35 C 1.4347(3) 0.68527(17) 0.52453(13) 0.0313(7) Uani 1 1 d . . . . .
H35 H 1.4623 0.6415 0.5193 0.038 Uiso 1 1 calc R U . . .
C36 C 1.3244(3) 0.68758(17) 0.49784(13) 0.0306(7) Uani 1 1 d . . . . .
C37 C 1.2262(4) 0.5639(2) 0.4856(2) 0.0760(14) Uani 1 1 d . . . . .
H37A H 1.3047 0.5489 0.4926 0.114 Uiso 1 1 calc R U . . .
H37B H 1.1713 0.5241 0.4613 0.114 Uiso 1 1 calc R U . . .
H37C H 1.1866 0.5820 0.5197 0.114 Uiso 1 1 calc R U . . .
C38 C 1.2509(3) 0.62091(18) 0.45965(15) 0.0410(8) Uani 1 1 d . . . . .
H38 H 1.1688 0.6324 0.4504 0.049 Uiso 1 1 calc R U . . .
C39 C 1.3159(4) 0.5944(2) 0.40711(18) 0.0651(12) Uani 1 1 d . . . . .
H39A H 1.3284 0.6310 0.3903 0.098 Uiso 1 1 calc R U . . .
H39B H 1.2645 0.5532 0.3825 0.098 Uiso 1 1 calc R U . . .
H39C H 1.3963 0.5821 0.4149 0.098 Uiso 1 1 calc R U . . .
C40 C 1.2946(3) 0.92171(19) 0.61177(14) 0.0462(9) Uani 1 1 d . . . . .
H40A H 1.2299 0.8925 0.6234 0.069 Uiso 1 1 calc R U . . .
H40B H 1.2694 0.9677 0.6174 0.069 Uiso 1 1 calc R U . . .
H40C H 1.3722 0.9270 0.6328 0.069 Uiso 1 1 calc R U . . .
C41 C 1.3137(3) 0.88707(17) 0.55153(13) 0.0329(7) Uani 1 1 d . . . . .
H41 H 1.2324 0.8802 0.5311 0.039 Uiso 1 1 calc R U . . .
C42 C 1.4070(3) 0.93381(18) 0.53044(14) 0.0400(8) Uani 1 1 d . . . . .
H42A H 1.4882 0.9404 0.5492 0.060 Uiso 1 1 calc R U . . .
H42B H 1.3785 0.9791 0.5370 0.060 Uiso 1 1 calc R U . . .
H42C H 1.4137 0.9117 0.4917 0.060 Uiso 1 1 calc R U . . .
C43 C 1.1917(3) 0.7807(2) 0.42835(13) 0.0369(8) Uani 1 1 d . . . . .
H43A H 1.2316 0.7480 0.3991 0.044 Uiso 1 1 calc R U . . .
H43B H 1.2403 0.8278 0.4380 0.044 Uiso 1 1 calc R U . . .
C44 C 1.0574(3) 0.78149(19) 0.41214(13) 0.0352(8) Uani 1 1 d . . . . .
H44A H 1.0494 0.8219 0.4000 0.042 Uiso 1 1 calc R U . . .
H44B H 1.0240 0.7381 0.3830 0.042 Uiso 1 1 calc R U . . .
C45 C 0.8596(2) 0.77513(16) 0.45749(11) 0.0234(6) Uani 1 1 d . . . . .
C46 C 0.7961(3) 0.70659(17) 0.43923(12) 0.0312(7) Uani 1 1 d . . . . .
C47 C 0.6661(3) 0.69849(19) 0.43333(13) 0.0372(8) Uani 1 1 d . . . . .
H47 H 0.6207 0.6529 0.4215 0.045 Uiso 1 1 calc R U . . .
C48 C 0.6034(3) 0.7551(2) 0.44433(13) 0.0379(8) Uani 1 1 d . . . . .
H48 H 0.5155 0.7483 0.4401 0.045 Uiso 1 1 calc R U . . .
C49 C 0.6678(3) 0.82173(19) 0.46143(13) 0.0362(8) Uani 1 1 d . . . . .
H49 H 0.6235 0.8604 0.4684 0.043 Uiso 1 1 calc R U . . .
C50 C 0.7973(3) 0.83343(17) 0.46870(12) 0.0284(7) Uani 1 1 d . . . . .
C51 C 0.8151(4) 0.9524(2) 0.54015(18) 0.0659(12) Uani 1 1 d . . . . .
H51A H 0.7283 0.9569 0.5337 0.099 Uiso 1 1 calc R U . . .
H51B H 0.8645 0.9987 0.5524 0.099 Uiso 1 1 calc R U . . .
H51C H 0.8209 0.9301 0.5679 0.099 Uiso 1 1 calc R U . . .
C52 C 0.8645(3) 0.90765(17) 0.48764(14) 0.0384(8) Uani 1 1 d . . . . .
H52 H 0.9538 0.9055 0.4951 0.046 Uiso 1 1 calc R U . . .
C53 C 0.8574(4) 0.9407(2) 0.44277(18) 0.0546(10) Uani 1 1 d . . . . .
H53A H 0.8976 0.9138 0.4112 0.082 Uiso 1 1 calc R U . . .
H53B H 0.8998 0.9888 0.4557 0.082 Uiso 1 1 calc R U . . .
H53C H 0.7704 0.9405 0.4328 0.082 Uiso 1 1 calc R U . . .
C54 C 0.8175(4) 0.5930(2) 0.45705(19) 0.0658(12) Uani 1 1 d . . . . .
H54A H 0.8253 0.6197 0.4956 0.099 Uiso 1 1 calc R U . . .
H54B H 0.8689 0.5555 0.4498 0.099 Uiso 1 1 calc R U . . .
H54C H 0.7307 0.5730 0.4464 0.099 Uiso 1 1 calc R U . . .
C55 C 0.8610(3) 0.64148(18) 0.42461(15) 0.0409(8) Uani 1 1 d . . . . .
H55 H 0.9518 0.6572 0.4334 0.049 Uiso 1 1 calc R U . . .
C56 C 0.8428(4) 0.6022(2) 0.36418(17) 0.0591(11) Uani 1 1 d . . . . .
H56A H 0.7553 0.5826 0.3550 0.089 Uiso 1 1 calc R U . . .
H56B H 0.8937 0.5644 0.3546 0.089 Uiso 1 1 calc R U . . .
H56C H 0.8675 0.6343 0.3441 0.089 Uiso 1 1 calc R U . . .
P3 P 0.44639(7) 0.74277(5) 0.14544(3) 0.03051(19) Uani 1 1 d . . . . .
P4 P 0.49037(7) 0.77907(5) 0.08190(3) 0.02989(19) Uani 1 1 d . . . . .
N5 N 0.7372(2) 0.76509(13) 0.25449(10) 0.0260(5) Uani 1 1 d . . . . .
N6 N 0.5395(2) 0.72403(13) 0.26146(10) 0.0265(6) Uani 1 1 d . . . . .
N7 N 0.39438(19) 0.78968(13) -0.03674(10) 0.0246(5) Uani 1 1 d . . . . .
N8 N 0.1952(2) 0.75980(13) -0.02372(10) 0.0257(5) Uani 1 1 d . . . . .
C57 C 0.5926(2) 0.76066(16) 0.18125(12) 0.0268(6) Uani 1 1 d . . . . .
H57 H 0.6605 0.7796 0.1656 0.032 Uiso 1 1 calc R U . . .
C58 C 0.6179(2) 0.75018(15) 0.22876(12) 0.0248(6) Uani 1 1 d . . . . .
C59 C 0.3429(2) 0.76307(16) 0.04783(12) 0.0254(6) Uani 1 1 d . . . . .
H59 H 0.2751 0.7474 0.0654 0.031 Uiso 1 1 calc R U . . .
C60 C 0.3153(2) 0.77053(15) -0.00067(11) 0.0224(6) Uani 1 1 d . . . . .
C61 C 0.7393(3) 0.73916(18) 0.30071(12) 0.0318(7) Uani 1 1 d . . . . .
H61A H 0.7902 0.7731 0.3318 0.038 Uiso 1 1 calc R U . . .
H61B H 0.7717 0.6940 0.2910 0.038 Uiso 1 1 calc R U . . .
C62 C 0.6042(3) 0.7310(2) 0.31299(13) 0.0377(8) Uani 1 1 d . . . . .
H62A H 0.5814 0.6891 0.3237 0.045 Uiso 1 1 calc R U . . .
H62B H 0.5850 0.7724 0.3421 0.045 Uiso 1 1 calc R U . . .
C63 C 0.8476(2) 0.76606(16) 0.22449(12) 0.0261(6) Uani 1 1 d . . . . .
C64 C 0.9257(3) 0.82995(16) 0.23533(12) 0.0284(7) Uani 1 1 d . . . . .
C65 C 1.0350(3) 0.82994(18) 0.20762(13) 0.0335(7) Uani 1 1 d . . . . .
H65 H 1.0891 0.8724 0.2138 0.040 Uiso 1 1 calc R U . . .
C66 C 1.0655(3) 0.76907(19) 0.17133(13) 0.0363(8) Uani 1 1 d . . . . .
H66 H 1.1402 0.7702 0.1531 0.044 Uiso 1 1 calc R U . . .
C67 C 0.9881(3) 0.70708(18) 0.16158(13) 0.0341(7) Uani 1 1 d . . . . .
H67 H 1.0104 0.6659 0.1366 0.041 Uiso 1 1 calc R U . . .
C68 C 0.8772(2) 0.70316(16) 0.18763(12) 0.0276(7) Uani 1 1 d . . . . .
C69 C 0.8630(3) 0.58096(19) 0.19344(17) 0.0480(9) Uani 1 1 d . . . . .
H69A H 0.9359 0.5720 0.1721 0.072 Uiso 1 1 calc R U . . .
H69B H 0.8072 0.5372 0.1871 0.072 Uiso 1 1 calc R U . . .
H69C H 0.8892 0.6007 0.2318 0.072 Uiso 1 1 calc R U . . .
C70 C 0.7943(3) 0.63316(16) 0.17651(13) 0.0331(7) Uani 1 1 d . . . . .
H70 H 0.7212 0.6416 0.1992 0.040 Uiso 1 1 calc R U . . .
C71 C 0.7452(3) 0.60256(19) 0.11710(15) 0.0471(9) Uani 1 1 d . . . . .
H71A H 0.7030 0.6368 0.1074 0.071 Uiso 1 1 calc R U . . .
H71B H 0.6866 0.5601 0.1121 0.071 Uiso 1 1 calc R U . . .
H71C H 0.8146 0.5914 0.0940 0.071 Uiso 1 1 calc R U . . .
C72 C 1.0018(3) 0.9501(2) 0.30476(17) 0.0566(11) Uani 1 1 d . . . . .
H72A H 1.0543 0.9277 0.3227 0.085 Uiso 1 1 calc R U . . .
H72B H 0.9725 0.9896 0.3317 0.085 Uiso 1 1 calc R U . . .
H72C H 1.0499 0.9668 0.2789 0.085 Uiso 1 1 calc R U . . .
C73 C 0.8896(3) 0.89694(17) 0.27464(15) 0.0383(8) Uani 1 1 d . . . . .
H73 H 0.8394 0.8836 0.3024 0.046 Uiso 1 1 calc R U . . .
C74 C 0.8070(4) 0.9304(2) 0.24544(18) 0.0557(10) Uani 1 1 d . . . . .
H74A H 0.8518 0.9416 0.2165 0.084 Uiso 1 1 calc R U . . .
H74B H 0.7847 0.9732 0.2711 0.084 Uiso 1 1 calc R U . . .
H74C H 0.7315 0.8978 0.2301 0.084 Uiso 1 1 calc R U . . .
C75 C 0.4067(2) 0.72446(16) 0.26285(11) 0.0247(6) Uani 1 1 d . . . . .
C76 C 0.3301(2) 0.65981(16) 0.24391(12) 0.0274(6) Uani 1 1 d . . . . .
C77 C 0.2031(3) 0.65879(18) 0.25128(13) 0.0339(7) Uani 1 1 d . . . . .
H77 H 0.1494 0.6157 0.2391 0.041 Uiso 1 1 calc R U . . .
C78 C 0.1544(3) 0.71991(18) 0.27612(13) 0.0343(8) Uani 1 1 d . . . . .
H78 H 0.0682 0.7182 0.2816 0.041 Uiso 1 1 calc R U . . .
C79 C 0.2315(3) 0.78358(18) 0.29298(13) 0.0330(7) Uani 1 1 d . . . . .
H79 H 0.1967 0.8252 0.3090 0.040 Uiso 1 1 calc R U . . .
C80 C 0.3592(3) 0.78744(16) 0.28681(12) 0.0287(7) Uani 1 1 d . . . . .
C81 C 0.4358(4) 0.8950(2) 0.36656(16) 0.0569(11) Uani 1 1 d . . . . .
H81A H 0.4939 0.9385 0.3776 0.085 Uiso 1 1 calc R U . . .
H81B H 0.4584 0.8646 0.3863 0.085 Uiso 1 1 calc R U . . .
H81C H 0.3515 0.9054 0.3745 0.085 Uiso 1 1 calc R U . . .
C82 C 0.4417(3) 0.85796(17) 0.30545(14) 0.0372(8) Uani 1 1 d . . . . .
H82 H 0.5291 0.8497 0.2981 0.045 Uiso 1 1 calc R U . . .
C83 C 0.4056(4) 0.9046(2) 0.27330(18) 0.0583(11) Uani 1 1 d . . . . .
H83A H 0.3234 0.9175 0.2829 0.087 Uiso 1 1 calc R U . . .
H83B H 0.4038 0.8790 0.2346 0.087 Uiso 1 1 calc R U . . .
H83C H 0.4666 0.9467 0.2820 0.087 Uiso 1 1 calc R U . . .
C84 C 0.3883(5) 0.5474(2) 0.2516(2) 0.0821(15) Uani 1 1 d . . . . .
H84A H 0.3046 0.5342 0.2615 0.123 Uiso 1 1 calc R U . . .
H84B H 0.4402 0.5741 0.2843 0.123 Uiso 1 1 calc R U . . .
H84C H 0.4240 0.5053 0.2325 0.123 Uiso 1 1 calc R U . . .
C85 C 0.3823(3) 0.59266(18) 0.21456(15) 0.0406(8) Uani 1 1 d . . . . .
H85 H 0.4688 0.6058 0.2054 0.049 Uiso 1 1 calc R U . . .
C86 C 0.3068(4) 0.5510(2) 0.16170(18) 0.0678(12) Uani 1 1 d . . . . .
H86A H 0.3490 0.5119 0.1416 0.102 Uiso 1 1 calc R U . . .
H86B H 0.2991 0.5814 0.1399 0.102 Uiso 1 1 calc R U . . .
H86C H 0.2241 0.5331 0.1698 0.102 Uiso 1 1 calc R U . . .
C87 C 0.1913(3) 0.78227(19) -0.07140(13) 0.0348(8) Uani 1 1 d . . . . .
H87A H 0.1653 0.8290 -0.0625 0.042 Uiso 1 1 calc R U . . .
H87B H 0.1346 0.7487 -0.1006 0.042 Uiso 1 1 calc R U . . .
C88 C 0.3259(3) 0.7835(2) -0.08701(13) 0.0355(8) Uani 1 1 d . . . . .
H88A H 0.3374 0.7401 -0.1159 0.043 Uiso 1 1 calc R U . . .
H88B H 0.3529 0.8238 -0.0993 0.043 Uiso 1 1 calc R U . . .
C89 C 0.5214(2) 0.77572(16) -0.04193(11) 0.0250(6) Uani 1 1 d . . . . .
C90 C 0.5472(3) 0.70661(17) -0.06025(12) 0.0303(7) Uani 1 1 d . . . . .
C91 C 0.6719(3) 0.69688(19) -0.06789(14) 0.0383(8) Uani 1 1 d . . . . .
H91 H 0.6924 0.6509 -0.0797 0.046 Uiso 1 1 calc R U . . .
C92 C 0.7648(3) 0.7524(2) -0.05870(13) 0.0386(8) Uani 1 1 d . . . . .
H92 H 0.8481 0.7443 -0.0645 0.046 Uiso 1 1 calc R U . . .
C93 C 0.7376(3) 0.81964(19) -0.04114(13) 0.0354(8) Uani 1 1 d . . . . .
H93 H 0.8026 0.8575 -0.0350 0.042 Uiso 1 1 calc R U . . .
C94 C 0.6148(3) 0.83300(17) -0.03208(12) 0.0305(7) Uani 1 1 d . . . . .
C95 C 0.6114(4) 0.9410(2) -0.0574(2) 0.0608(12) Uani 1 1 d . . . . .
H95A H 0.5928 0.9890 -0.0447 0.091 Uiso 1 1 calc R U . . .
H95B H 0.5578 0.9141 -0.0895 0.091 Uiso 1 1 calc R U . . .
H95C H 0.6983 0.9411 -0.0665 0.091 Uiso 1 1 calc R U . . .
C96 C 0.5881(3) 0.90786(18) -0.01281(15) 0.0419(8) Uani 1 1 d . . . . .
H96 H 0.4983 0.9070 -0.0053 0.050 Uiso 1 1 calc R U . . .
C97 C 0.6642(4) 0.9510(2) 0.04011(19) 0.0692(13) Uani 1 1 d . . . . .
H97A H 0.7528 0.9534 0.0337 0.104 Uiso 1 1 calc R U . . .
H97B H 0.6462 0.9288 0.0677 0.104 Uiso 1 1 calc R U . . .
H97C H 0.6419 0.9982 0.0525 0.104 Uiso 1 1 calc R U . . .
C98 C 0.4367(4) 0.6004(2) -0.13224(17) 0.0570(11) Uani 1 1 d . . . . .
H98A H 0.5161 0.5844 -0.1433 0.086 Uiso 1 1 calc R U . . .
H98B H 0.4146 0.6297 -0.1531 0.086 Uiso 1 1 calc R U . . .
H98C H 0.3723 0.5601 -0.1388 0.086 Uiso 1 1 calc R U . . .
C99 C 0.4478(3) 0.64292(18) -0.07194(15) 0.0424(8) Uani 1 1 d . . . . .
H99 H 0.3667 0.6601 -0.0622 0.051 Uiso 1 1 calc R U . . .
C100 C 0.4718(4) 0.5968(2) -0.03730(18) 0.0611(11) Uani 1 1 d . . . . .
H10G H 0.4024 0.5590 -0.0434 0.092 Uiso 1 1 calc R U . . .
H10H H 0.4797 0.6251 0.0009 0.092 Uiso 1 1 calc R U . . .
H10I H 0.5486 0.5769 -0.0475 0.092 Uiso 1 1 calc R U . . .
C101 C 0.0860(2) 0.75645(16) 0.00646(12) 0.0252(6) Uani 1 1 d . . . . .
C102 C 0.0164(3) 0.69097(16) -0.00123(13) 0.0288(7) Uani 1 1 d . . . . .
C103 C -0.0934(3) 0.68869(17) 0.02563(13) 0.0319(7) Uani 1 1 d . . . . .
H103 H -0.1422 0.6449 0.0208 0.038 Uiso 1 1 calc R U . . .
C104 C -0.1325(3) 0.74871(17) 0.05901(12) 0.0302(7) Uani 1 1 d . . . . .
H104 H -0.2082 0.7461 0.0763 0.036 Uiso 1 1 calc R U . . .
C105 C -0.0607(3) 0.81294(17) 0.06709(12) 0.0288(7) Uani 1 1 d . . . . .
H105 H -0.0875 0.8539 0.0904 0.035 Uiso 1 1 calc R U . . .
C106 C 0.0504(2) 0.81827(16) 0.04140(12) 0.0254(6) Uani 1 1 d . . . . .
C107 C 0.0564(3) 0.93693(17) 0.03052(14) 0.0362(7) Uani 1 1 d . . . . .
H10D H 0.0330 0.9142 -0.0079 0.054 Uiso 1 1 calc R U . . .
H10E H 0.1094 0.9814 0.0357 0.054 Uiso 1 1 calc R U . . .
H10F H -0.0185 0.9455 0.0505 0.054 Uiso 1 1 calc R U . . .
C108 C 0.1273(3) 0.88952(16) 0.05131(12) 0.0288(7) Uani 1 1 d . . . . .
H108 H 0.2037 0.8823 0.0307 0.035 Uiso 1 1 calc R U . . .
C109 C 0.1683(3) 0.92445(18) 0.11163(13) 0.0397(8) Uani 1 1 d . . . . .
H10A H 0.0950 0.9317 0.1329 0.059 Uiso 1 1 calc R U . . .
H10B H 0.2192 0.9695 0.1168 0.059 Uiso 1 1 calc R U . . .
H10C H 0.2168 0.8943 0.1235 0.059 Uiso 1 1 calc R U . . .
C110 C -0.0445(5) 0.5758(3) -0.0775(2) 0.0950(19) Uani 1 1 d . . . . .
H11D H -0.0118 0.5344 -0.1001 0.142 Uiso 1 1 calc R U . . .
H11E H -0.0750 0.6006 -0.1004 0.142 Uiso 1 1 calc R U . . .
H11F H -0.1127 0.5618 -0.0576 0.142 Uiso 1 1 calc R U . . .
C111 C 0.0582(3) 0.62382(18) -0.03784(16) 0.0432(9) Uani 1 1 d . . . . .
H111 H 0.1270 0.6370 -0.0591 0.052 Uiso 1 1 calc R U . . .
C112 C 0.1099(5) 0.5843(2) -0.0027(2) 0.0854(17) Uani 1 1 d . . . . .
H11A H 0.0453 0.5733 0.0202 0.128 Uiso 1 1 calc R U . . .
H11B H 0.1813 0.6136 0.0201 0.128 Uiso 1 1 calc R U . . .
H11C H 0.1356 0.5410 -0.0261 0.128 Uiso 1 1 calc R U . . .

loop_
_atom_site_aniso_label
_atom_site_aniso_U_11
_atom_site_aniso_U_22
_atom_site_aniso_U_33
_atom_site_aniso_U_23
_atom_site_aniso_U_13
_atom_site_aniso_U_12
P1 0.0247(4) 0.0621(6) 0.0269(4) 0.0221(4) 0.0065(3) 0.0127(4)
P2 0.0267(4) 0.0496(5) 0.0279(4) 0.0194(4) 0.0072(3) 0.0123(4)
N1 0.0197(11) 0.0421(16) 0.0227(13) 0.0172(12) 0.0011(9) 0.0072(10)
N2 0.0228(12) 0.0461(17) 0.0273(14) 0.0175(12) 0.0050(10) 0.0123(11)
N3 0.0225(12) 0.0526(18) 0.0299(15) 0.0231(13) 0.0044(10) 0.0126(11)
N4 0.0193(11) 0.0398(15) 0.0265(14) 0.0194(12) 0.0058(10) 0.0074(10)
C1 0.0219(14) 0.050(2) 0.0277(17) 0.0202(15) -0.0017(12) 0.0036(13)
C2 0.0240(14) 0.0347(18) 0.0263(16) 0.0145(14) -0.0026(12) 0.0050(12)
C3 0.0279(15) 0.043(2) 0.0264(17) 0.0165(15) 0.0016(12) 0.0074(13)
C4 0.0239(14) 0.0336(17) 0.0247(16) 0.0134(13) 0.0014(11) 0.0069(12)
C5 0.0292(16) 0.053(2) 0.0292(18) 0.0216(16) 0.0105(13) 0.0139(15)
C6 0.0276(16) 0.070(3) 0.0339(19) 0.0327(18) 0.0076(13) 0.0148(16)
C7 0.0227(14) 0.0340(17) 0.0215(15) 0.0145(13) 0.0037(11) 0.0071(12)
C8 0.0308(15) 0.0372(18) 0.0194(15) 0.0123(14) 0.0014(12) 0.0046(13)
C9 0.0321(17) 0.050(2) 0.0273(18) 0.0097(16) -0.0023(13) -0.0044(15)
C10 0.0202(14) 0.066(3) 0.0297(18) 0.0187(17) 0.0009(12) 0.0076(15)
C11 0.0310(16) 0.050(2) 0.043(2) 0.0213(17) 0.0094(14) 0.0183(15)
C12 0.0255(15) 0.0366(19) 0.0402(19) 0.0188(15) 0.0044(13) 0.0077(13)
C13 0.133(4) 0.039(3) 0.067(3) 0.009(2) -0.041(3) 0.005(3)
C14 0.037(2) 0.034(2) 0.116(4) 0.023(2) 0.004(2) 0.0079(16)
C15 0.116(4) 0.046(3) 0.094(4) 0.038(3) 0.034(3) 0.009(3)
C16 0.067(3) 0.056(3) 0.042(2) -0.003(2) -0.0013(19) 0.020(2)
C17 0.0441(19) 0.0340(19) 0.036(2) 0.0071(15) -0.0007(15) 0.0095(15)
C18 0.084(3) 0.046(3) 0.072(3) 0.027(2) -0.002(2) 0.006(2)
C19 0.0263(15) 0.046(2) 0.0293(17) 0.0206(15) 0.0061(12) 0.0131(14)
C20 0.0285(15) 0.042(2) 0.0364(19) 0.0252(16) 0.0043(13) 0.0094(14)
C21 0.0301(16) 0.045(2) 0.041(2) 0.0252(17) 0.0042(14) 0.0127(15)
C22 0.0271(16) 0.061(2) 0.0329(19) 0.0254(17) 0.0030(13) 0.0161(16)
C23 0.0288(16) 0.051(2) 0.0314(18) 0.0183(16) 0.0015(13) 0.0057(15)
C24 0.0283(15) 0.043(2) 0.0331(18) 0.0181(16) 0.0057(13) 0.0119(14)
C25 0.083(3) 0.052(3) 0.045(2) 0.014(2) 0.008(2) 0.032(2)
C26 0.0356(17) 0.046(2) 0.043(2) 0.0211(17) -0.0010(14) 0.0116(15)
C27 0.053(2) 0.045(2) 0.074(3) 0.027(2) -0.010(2) 0.0040(18)
C28 0.063(3) 0.041(2) 0.103(4) 0.022(3) 0.024(3) -0.004(2)
C29 0.0362(18) 0.044(2) 0.053(2) 0.0230(18) -0.0014(16) 0.0063(15)
C30 0.057(2) 0.065(3) 0.060(3) 0.006(2) 0.006(2) 0.011(2)
C31 0.0197(13) 0.0398(19) 0.0306(17) 0.0169(15) 0.0034(12) 0.0100(13)
C32 0.0251(14) 0.0374(18) 0.0244(16) 0.0124(14) 0.0061(12) 0.0122(13)
C33 0.0276(15) 0.0384(19) 0.0251(16) 0.0108(14) -0.0005(12) 0.0051(13)
C34 0.0240(15) 0.047(2) 0.0300(17) 0.0179(16) -0.0014(12) 0.0106(14)
C35 0.0301(15) 0.0393(19) 0.0335(18) 0.0199(15) 0.0043(13) 0.0157(14)
C36 0.0264(15) 0.0373(19) 0.0302(17) 0.0129(15) 0.0045(12) 0.0062(13)
C37 0.086(3) 0.061(3) 0.080(4) 0.035(3) -0.013(3) -0.023(2)
C38 0.0350(17) 0.040(2) 0.048(2) 0.0149(17) -0.0048(15) 0.0033(15)
C39 0.075(3) 0.051(3) 0.053(3) -0.002(2) 0.009(2) -0.002(2)
C40 0.057(2) 0.048(2) 0.037(2) 0.0116(17) 0.0110(17) 0.0254(18)
C41 0.0314(16) 0.0394(19) 0.0291(17) 0.0091(15) 0.0029(13) 0.0146(14)
C42 0.0456(19) 0.035(2) 0.040(2) 0.0114(16) 0.0036(15) 0.0095(15)
C43 0.0287(16) 0.062(2) 0.0253(17) 0.0194(16) 0.0031(13) 0.0138(15)
C44 0.0280(15) 0.060(2) 0.0290(17) 0.0280(17) 0.0073(13) 0.0110(15)
C45 0.0219(13) 0.0362(18) 0.0150(14) 0.0116(13) 0.0010(10) 0.0060(12)
C46 0.0319(16) 0.0408(19) 0.0233(16) 0.0146(14) -0.0008(12) 0.0027(14)
C47 0.0335(17) 0.049(2) 0.0267(17) 0.0140(16) -0.0026(13) -0.0052(15)
C48 0.0190(14) 0.070(3) 0.0234(17) 0.0168(17) -0.0010(12) -0.0018(16)
C49 0.0253(15) 0.058(2) 0.0285(17) 0.0131(16) 0.0032(13) 0.0176(15)
C50 0.0260(14) 0.0415(19) 0.0184(15) 0.0090(13) -0.0002(11) 0.0093(13)
C51 0.062(3) 0.062(3) 0.056(3) -0.009(2) -0.001(2) 0.017(2)
C52 0.0331(17) 0.037(2) 0.040(2) 0.0032(16) -0.0011(14) 0.0097(14)
C53 0.056(2) 0.038(2) 0.072(3) 0.021(2) 0.003(2) 0.0084(18)
C54 0.093(3) 0.048(3) 0.068(3) 0.035(2) 0.002(2) 0.010(2)
C55 0.050(2) 0.034(2) 0.040(2) 0.0151(16) -0.0042(16) 0.0050(16)
C56 0.084(3) 0.043(2) 0.048(3) 0.0076(19) -0.002(2) 0.020(2)
P3 0.0223(4) 0.0484(5) 0.0252(4) 0.0186(4) -0.0026(3) 0.0038(3)
P4 0.0213(4) 0.0477(5) 0.0242(4) 0.0172(4) -0.0019(3) 0.0040(3)
N5 0.0224(12) 0.0354(15) 0.0235(13) 0.0147(11) -0.0011(9) 0.0027(10)
N6 0.0199(11) 0.0423(16) 0.0223(13) 0.0172(12) 0.0003(9) 0.0047(10)
N7 0.0169(11) 0.0388(15) 0.0229(13) 0.0157(11) 0.0038(9) 0.0061(10)
N8 0.0191(11) 0.0398(15) 0.0209(13) 0.0140(11) 0.0000(9) 0.0033(10)
C57 0.0236(14) 0.0363(18) 0.0223(15) 0.0126(13) 0.0008(11) 0.0031(12)
C58 0.0229(14) 0.0298(17) 0.0233(15) 0.0111(13) 0.0039(11) 0.0036(12)
C59 0.0217(14) 0.0355(18) 0.0236(15) 0.0144(13) 0.0035(11) 0.0077(12)
C60 0.0197(13) 0.0274(16) 0.0224(15) 0.0103(13) 0.0002(11) 0.0063(11)
C61 0.0266(15) 0.049(2) 0.0232(16) 0.0181(15) -0.0044(12) 0.0016(14)
C62 0.0297(16) 0.065(2) 0.0266(17) 0.0277(17) -0.0025(13) 0.0044(15)
C63 0.0214(14) 0.0369(18) 0.0237(15) 0.0155(14) -0.0024(11) 0.0033(12)
C64 0.0290(15) 0.0310(17) 0.0281(17) 0.0151(14) -0.0037(12) 0.0012(13)
C65 0.0245(15) 0.045(2) 0.0331(18) 0.0196(16) -0.0035(13) -0.0061(14)
C66 0.0231(15) 0.060(2) 0.0302(18) 0.0221(17) 0.0009(13) 0.0017(15)
C67 0.0337(16) 0.042(2) 0.0261(17) 0.0086(15) 0.0025(13) 0.0111(15)
C68 0.0254(14) 0.0327(17) 0.0278(16) 0.0143(14) -0.0042(12) 0.0038(12)
C69 0.053(2) 0.039(2) 0.057(3) 0.0219(19) -0.0036(18) 0.0102(17)
C70 0.0348(16) 0.0312(18) 0.0318(18) 0.0088(14) -0.0010(13) 0.0040(14)
C71 0.055(2) 0.040(2) 0.039(2) 0.0077(17) -0.0101(16) -0.0073(17)
C72 0.056(2) 0.048(2) 0.052(3) 0.001(2) -0.0108(19) -0.0006(19)
C73 0.0345(17) 0.0321(19) 0.049(2) 0.0162(16) 0.0018(15) 0.0011(14)
C74 0.054(2) 0.040(2) 0.070(3) 0.012(2) -0.014(2) 0.0112(18)
C75 0.0216(13) 0.0362(18) 0.0203(15) 0.0140(13) 0.0026(11) 0.0062(12)
C76 0.0255(14) 0.0325(17) 0.0245(16) 0.0096(13) -0.0003(12) 0.0045(12)
C77 0.0271(15) 0.041(2) 0.0313(18) 0.0124(15) -0.0037(13) -0.0030(14)
C78 0.0217(14) 0.053(2) 0.0320(18) 0.0175(16) 0.0011(12) 0.0082(14)
C79 0.0358(17) 0.041(2) 0.0253(17) 0.0112(15) 0.0043(13) 0.0163(15)
C80 0.0316(15) 0.0333(18) 0.0234(16) 0.0120(14) -0.0003(12) 0.0055(13)
C81 0.068(3) 0.045(2) 0.041(2) -0.0045(18) -0.0020(19) -0.0052(19)
C82 0.0432(18) 0.0301(18) 0.0355(19) 0.0084(15) 0.0014(14) 0.0014(14)
C83 0.076(3) 0.041(2) 0.065(3) 0.028(2) 0.005(2) 0.007(2)
C84 0.132(4) 0.063(3) 0.064(3) 0.021(3) 0.003(3) 0.057(3)
C85 0.0382(18) 0.036(2) 0.042(2) 0.0032(16) 0.0005(15) 0.0079(15)
C86 0.087(3) 0.055(3) 0.049(3) -0.002(2) -0.010(2) 0.019(2)
C87 0.0242(15) 0.058(2) 0.0243(17) 0.0155(16) -0.0011(12) 0.0069(14)
C88 0.0227(15) 0.062(2) 0.0304(18) 0.0275(17) 0.0004(12) 0.0061(14)
C89 0.0204(13) 0.0410(18) 0.0175(14) 0.0139(13) 0.0024(11) 0.0067(12)
C90 0.0305(15) 0.0401(19) 0.0237(16) 0.0133(14) 0.0040(12) 0.0091(13)
C91 0.0405(18) 0.048(2) 0.0321(19) 0.0145(16) 0.0075(14) 0.0220(16)
C92 0.0245(15) 0.072(3) 0.0257(17) 0.0197(17) 0.0064(12) 0.0209(16)
C93 0.0181(14) 0.061(2) 0.0278(17) 0.0172(16) 0.0018(12) 0.0011(14)
C94 0.0232(14) 0.046(2) 0.0265(16) 0.0168(15) 0.0021(12) 0.0068(13)
C95 0.055(2) 0.049(3) 0.086(3) 0.035(2) 0.007(2) 0.0009(19)
C96 0.0298(16) 0.038(2) 0.053(2) 0.0098(17) 0.0024(15) -0.0007(14)
C97 0.058(3) 0.061(3) 0.066(3) -0.008(2) 0.000(2) 0.002(2)
C98 0.063(2) 0.045(2) 0.050(3) 0.0007(19) 0.003(2) 0.0010(19)
C99 0.0428(19) 0.036(2) 0.044(2) 0.0081(17) 0.0104(16) 0.0058(15)
C100 0.083(3) 0.042(2) 0.061(3) 0.020(2) 0.015(2) 0.007(2)
C101 0.0156(13) 0.0375(18) 0.0241(16) 0.0124(14) 0.0001(11) 0.0030(12)
C102 0.0268(15) 0.0296(17) 0.0312(17) 0.0112(14) 0.0006(12) 0.0045(13)
C103 0.0248(15) 0.0360(19) 0.0380(19) 0.0195(15) 0.0021(13) -0.0038(13)
C104 0.0202(14) 0.043(2) 0.0288(17) 0.0153(15) 0.0030(12) -0.0001(13)
C105 0.0276(15) 0.0361(18) 0.0232(16) 0.0098(14) 0.0036(12) 0.0065(13)
C106 0.0210(13) 0.0315(17) 0.0240(15) 0.0091(13) -0.0008(11) 0.0045(12)
C107 0.0367(17) 0.0331(19) 0.0376(19) 0.0115(15) -0.0044(14) 0.0018(14)
C108 0.0242(14) 0.0325(18) 0.0292(17) 0.0102(14) 0.0004(12) 0.0017(12)
C109 0.0422(18) 0.039(2) 0.0327(19) 0.0099(16) -0.0064(14) -0.0050(15)
C110 0.085(3) 0.082(4) 0.079(4) -0.034(3) -0.009(3) 0.027(3)
C111 0.0387(18) 0.035(2) 0.053(2) 0.0092(17) 0.0127(16) 0.0098(15)
C112 0.095(4) 0.048(3) 0.122(5) 0.031(3) 0.007(3) 0.036(3)

loop_
_atom_type_symbol
_atom_type_description
_atom_type_scat_dispersion_real
_atom_type_scat_dispersion_imag
_atom_type_scat_source
C C 0.0033 0.0016 'International Tables Vol C Tables 4.2.6.8 and 6.1.1.4'
H H 0.0000 0.0000 'International Tables Vol C Tables 4.2.6.8 and 6.1.1.4'
N N 0.0061 0.0033 'International Tables Vol C Tables 4.2.6.8 and 6.1.1.4'
P P 0.1023 0.0942 'International Tables Vol C Tables 4.2.6.8 and 6.1.1.4'

loop_
_geom_angle_atom_site_label_1
_geom_angle_atom_site_label_2
_geom_angle_atom_site_label_3
_geom_angle
_geom_angle_site_symmetry_1
_geom_angle_site_symmetry_3
_geom_angle_publ_flag
C1 P1 P2 100.20(11) . . ?
C3 P2 P1 101.60(11) . . ?
C2 N1 C44 110.8(2) . . ?
C2 N1 C45 124.1(2) . . ?
C45 N1 C44 116.4(2) . . ?
C2 N2 C31 122.5(2) . . ?
C2 N2 C43 111.9(2) . . ?
C31 N2 C43 120.4(2) . . ?
C4 N3 C5 111.2(2) . . ?
C4 N3 C19 121.8(3) . . ?
C19 N3 C5 119.2(2) . . ?
C4 N4 C6 110.7(2) . . ?
C4 N4 C7 125.6(2) . . ?
C7 N4 C6 114.7(2) . . ?
P1 C1 H1 116.1 . . ?
C2 C1 P1 127.7(2) . . ?
C2 C1 H1 116.1 . . ?
N1 C2 N2 106.5(2) . . ?
C1 C2 N1 129.9(2) . . ?
C1 C2 N2 123.6(3) . . ?
P2 C3 H3 116.1 . . ?
C4 C3 P2 127.8(2) . . ?
C4 C3 H3 116.1 . . ?
N4 C4 N3 107.0(2) . . ?
C3 C4 N3 123.6(3) . . ?
C3 C4 N4 129.5(2) . . ?
N3 C5 H5A 111.2 . . ?
N3 C5 H5B 111.2 . . ?
N3 C5 C6 102.7(2) . . ?
H5A C5 H5B 109.1 . . ?
C6 C5 H5A 111.2 . . ?
C6 C5 H5B 111.2 . . ?
N4 C6 C5 103.6(2) . . ?
N4 C6 H6A 111.0 . . ?
N4 C6 H6B 111.0 . . ?
C5 C6 H6A 111.0 . . ?
C5 C6 H6B 111.0 . . ?
H6A C6 H6B 109.0 . . ?
C8 C7 N4 120.1(3) . . ?
C8 C7 C12 122.5(3) . . ?
C12 C7 N4 117.3(3) . . ?
C7 C8 C9 117.5(3) . . ?
C7 C8 C17 123.5(3) . . ?
C9 C8 C17 119.0(3) . . ?
C8 C9 H9 119.3 . . ?
C10 C9 C8 121.3(3) . . ?
C10 C9 H9 119.3 . . ?
C9 C10 H10 119.9 . . ?
C9 C10 C11 120.2(3) . . ?
C11 C10 H10 119.9 . . ?
C10 C11 H11 119.5 . . ?
C10 C11 C12 120.9(3) . . ?
C12 C11 H11 119.5 . . ?
C7 C12 C11 117.6(3) . . ?
C7 C12 C14 123.0(3) . . ?
C11 C12 C14 119.3(3) . . ?
H13A C13 H13B 109.5 . . ?
H13A C13 H13C 109.5 . . ?
H13B C13 H13C 109.5 . . ?
C14 C13 H13A 109.5 . . ?
C14 C13 H13B 109.5 . . ?
C14 C13 H13C 109.5 . . ?
C12 C14 C13 110.0(3) . . ?
C12 C14 H14 108.1 . . ?
C13 C14 H14 108.1 . . ?
C15 C14 C12 112.0(4) . . ?
C15 C14 C13 110.4(4) . . ?
C15 C14 H14 108.1 . . ?
C14 C15 H15A 109.5 . . ?
C14 C15 H15B 109.5 . . ?
C14 C15 H15C 109.5 . . ?
H15A C15 H15B 109.5 . . ?
H15A C15 H15C 109.5 . . ?
H15B C15 H15C 109.5 . . ?
H16A C16 H16B 109.5 . . ?
H16A C16 H16C 109.5 . . ?
H16B C16 H16C 109.5 . . ?
C17 C16 H16A 109.5 . . ?
C17 C16 H16B 109.5 . . ?
C17 C16 H16C 109.5 . . ?
C8 C17 C16 110.6(3) . . ?
C8 C17 H17 107.7 . . ?
C16 C17 H17 107.7 . . ?
C18 C17 C8 111.5(3) . . ?
C18 C17 C16 111.5(3) . . ?
C18 C17 H17 107.7 . . ?
C17 C18 H18A 109.5 . . ?
C17 C18 H18B 109.5 . . ?
C17 C18 H18C 109.5 . . ?
H18A C18 H18B 109.5 . . ?
H18A C18 H18C 109.5 . . ?
H18B C18 H18C 109.5 . . ?
C20 C19 N3 117.2(3) . . ?
C24 C19 N3 120.4(3) . . ?
C24 C19 C20 122.3(3) . . ?
C19 C20 C29 121.9(3) . . ?
C21 C20 C19 117.1(3) . . ?
C21 C20 C29 121.0(3) . . ?
C20 C21 H21 119.2 . . ?
C22 C21 C20 121.5(3) . . ?
C22 C21 H21 119.2 . . ?
C21 C22 H22 119.9 . . ?
C21 C22 C23 120.2(3) . . ?
C23 C22 H22 119.9 . . ?
C22 C23 H23 119.5 . . ?
C22 C23 C24 120.9(3) . . ?
C24 C23 H23 119.5 . . ?
C19 C24 C23 117.9(3) . . ?
C19 C24 C26 122.4(3) . . ?
C23 C24 C26 119.6(3) . . ?
H25A C25 H25B 109.5 . . ?
H25A C25 H25C 109.5 . . ?
H25B C25 H25C 109.5 . . ?
C26 C25 H25A 109.5 . . ?
C26 C25 H25B 109.5 . . ?
C26 C25 H25C 109.5 . . ?
C24 C26 C25 111.6(3) . . ?
C24 C26 H26 107.5 . . ?
C24 C26 C27 111.8(3) . . ?
C25 C26 H26 107.5 . . ?
C25 C26 C27 110.7(3) . . ?
C27 C26 H26 107.5 . . ?
C26 C27 H27A 109.5 . . ?
C26 C27 H27B 109.5 . . ?
C26 C27 H27C 109.5 . . ?
H27A C27 H27B 109.5 . . ?
H27A C27 H27C 109.5 . . ?
H27B C27 H27C 109.5 . . ?
H28A C28 H28B 109.5 . . ?
H28A C28 H28C 109.5 . . ?
H28B C28 H28C 109.5 . . ?
C29 C28 H28A 109.5 . . ?
C29 C28 H28B 109.5 . . ?
C29 C28 H28C 109.5 . . ?
C20 C29 H29 107.6 . . ?
C20 C29 C30 113.7(3) . . ?
C28 C29 C20 110.9(3) . . ?
C28 C29 H29 107.6 . . ?
C28 C29 C30 109.3(3) . . ?
C30 C29 H29 107.6 . . ?
C29 C30 H30A 109.5 . . ?
C29 C30 H30B 109.5 . . ?
C29 C30 H30C 109.5 . . ?
H30A C30 H30B 109.5 . . ?
H30A C30 H30C 109.5 . . ?
H30B C30 H30C 109.5 . . ?
C32 C31 N2 120.1(3) . . ?
C32 C31 C36 122.1(3) . . ?
C36 C31 N2 117.7(3) . . ?
C31 C32 C41 122.6(3) . . ?
C33 C32 C31 117.6(3) . . ?
C33 C32 C41 119.8(3) . . ?
C32 C33 H33 119.3 . . ?
C34 C33 C32 121.4(3) . . ?
C34 C33 H33 119.3 . . ?
C33 C34 H34 120.2 . . ?
C35 C34 C33 119.7(3) . . ?
C35 C34 H34 120.2 . . ?
C34 C35 H35 119.2 . . ?
C34 C35 C36 121.6(3) . . ?
C36 C35 H35 119.2 . . ?
C31 C36 C38 122.0(3) . . ?
C35 C36 C31 117.5(3) . . ?
C35 C36 C38 120.4(3) . . ?
H37A C37 H37B 109.5 . . ?
H37A C37 H37C 109.5 . . ?
H37B C37 H37C 109.5 . . ?
C38 C37 H37A 109.5 . . ?
C38 C37 H37B 109.5 . . ?
C38 C37 H37C 109.5 . . ?
C36 C38 C37 112.3(3) . . ?
C36 C38 H38 107.6 . . ?
C36 C38 C39 111.1(3) . . ?
C37 C38 H38 107.6 . . ?
C37 C38 C39 110.4(4) . . ?
C39 C38 H38 107.6 . . ?
C38 C39 H39A 109.5 . . ?
C38 C39 H39B 109.5 . . ?
C38 C39 H39C 109.5 . . ?
H39A C39 H39B 109.5 . . ?
H39A C39 H39C 109.5 . . ?
H39B C39 H39C 109.5 . . ?
H40A C40 H40B 109.5 . . ?
H40A C40 H40C 109.5 . . ?
H40B C40 H40C 109.5 . . ?
C41 C40 H40A 109.5 . . ?
C41 C40 H40B 109.5 . . ?
C41 C40 H40C 109.5 . . ?
C32 C41 C40 110.9(3) . . ?
C32 C41 H41 107.9 . . ?
C40 C41 H41 107.9 . . ?
C42 C41 C32 110.9(2) . . ?
C42 C41 C40 111.2(3) . . ?
C42 C41 H41 107.9 . . ?
C41 C42 H42A 109.5 . . ?
C41 C42 H42B 109.5 . . ?
C41 C42 H42C 109.5 . . ?
H42A C42 H42B 109.5 . . ?
H42A C42 H42C 109.5 . . ?
H42B C42 H42C 109.5 . . ?
N2 C43 H43A 111.3 . . ?
N2 C43 H43B 111.3 . . ?
N2 C43 C44 102.2(2) . . ?
H43A C43 H43B 109.2 . . ?
C44 C43 H43A 111.3 . . ?
C44 C43 H43B 111.3 . . ?
N1 C44 C43 103.2(2) . . ?
N1 C44 H44A 111.1 . . ?
N1 C44 H44B 111.1 . . ?
C43 C44 H44A 111.1 . . ?
C43 C44 H44B 111.1 . . ?
H44A C44 H44B 109.1 . . ?
C46 C45 N1 120.1(3) . . ?
C50 C45 N1 117.8(3) . . ?
C50 C45 C46 122.0(3) . . ?
C45 C46 C55 123.6(3) . . ?
C47 C46 C45 117.4(3) . . ?
C47 C46 C55 119.0(3) . . ?
C46 C47 H47 119.3 . . ?
C48 C47 C46 121.4(3) . . ?
C48 C47 H47 119.3 . . ?
C47 C48 H48 119.9 . . ?
C47 C48 C49 120.2(3) . . ?
C49 C48 H48 119.9 . . ?
C48 C49 H49 119.4 . . ?
C48 C49 C50 121.3(3) . . ?
C50 C49 H49 119.4 . . ?
C45 C50 C52 122.7(3) . . ?
C49 C50 C45 117.8(3) . . ?
C49 C50 C52 119.6(3) . . ?
H51A C51 H51B 109.5 . . ?
H51A C51 H51C 109.5 . . ?
H51B C51 H51C 109.5 . . ?
C52 C51 H51A 109.5 . . ?
C52 C51 H51B 109.5 . . ?
C52 C51 H51C 109.5 . . ?
C50 C52 C51 112.0(3) . . ?
C50 C52 H52 107.7 . . ?
C50 C52 C53 110.3(3) . . ?
C51 C52 H52 107.7 . . ?
C51 C52 C53 111.4(3) . . ?
C53 C52 H52 107.7 . . ?
C52 C53 H53A 109.5 . . ?
C52 C53 H53B 109.5 . . ?
C52 C53 H53C 109.5 . . ?
H53A C53 H53B 109.5 . . ?
H53A C53 H53C 109.5 . . ?
H53B C53 H53C 109.5 . . ?
H54A C54 H54B 109.5 . . ?
H54A C54 H54C 109.5 . . ?
H54B C54 H54C 109.5 . . ?
C55 C54 H54A 109.5 . . ?
C55 C54 H54B 109.5 . . ?
C55 C54 H54C 109.5 . . ?
C46 C55 C54 112.5(3) . . ?
C46 C55 H55 107.7 . . ?
C54 C55 H55 107.7 . . ?
C56 C55 C46 110.4(3) . . ?
C56 C55 C54 110.6(3) . . ?
C56 C55 H55 107.7 . . ?
C55 C56 H56A 109.5 . . ?
C55 C56 H56B 109.5 . . ?
C55 C56 H56C 109.5 . . ?
H56A C56 H56B 109.5 . . ?
H56A C56 H56C 109.5 . . ?
H56B C56 H56C 109.5 . . ?
C57 P3 P4 101.13(10) . . ?
C59 P4 P3 100.43(10) . . ?
C58 N5 C61 111.2(2) . . ?
C58 N5 C63 121.5(2) . . ?
C63 N5 C61 118.4(2) . . ?
C58 N6 C62 111.2(2) . . ?
C58 N6 C75 125.8(2) . . ?
C75 N6 C62 115.7(2) . . ?
C60 N7 C88 111.1(2) . . ?
C60 N7 C89 123.5(2) . . ?
C89 N7 C88 115.9(2) . . ?
C60 N8 C87 112.1(2) . . ?
C60 N8 C101 122.9(2) . . ?
C101 N8 C87 120.1(2) . . ?
P3 C57 H57 116.5 . . ?
C58 C57 P3 127.0(2) . . ?
C58 C57 H57 116.5 . . ?
N6 C58 N5 106.1(2) . . ?
C57 C58 N5 123.6(2) . . ?
C57 C58 N6 130.2(3) . . ?
P4 C59 H59 116.2 . . ?
C60 C59 P4 127.6(2) . . ?
C60 C59 H59 116.2 . . ?
N8 C60 N7 106.4(2) . . ?
C59 C60 N7 129.6(2) . . ?
C59 C60 N8 124.1(2) . . ?
N5 C61 H61A 111.2 . . ?
N5 C61 H61B 111.2 . . ?
N5 C61 C62 102.6(2) . . ?
H61A C61 H61B 109.2 . . ?
C62 C61 H61A 111.2 . . ?
C62 C61 H61B 111.2 . . ?
N6 C62 C61 103.1(2) . . ?
N6 C62 H62A 111.1 . . ?
N6 C62 H62B 111.1 . . ?
C61 C62 H62A 111.1 . . ?
C61 C62 H62B 111.1 . . ?
H62A C62 H62B 109.1 . . ?
C64 C63 N5 117.8(3) . . ?
C64 C63 C68 122.2(3) . . ?
C68 C63 N5 119.9(3) . . ?
C63 C64 C73 120.7(3) . . ?
C65 C64 C63 117.5(3) . . ?
C65 C64 C73 121.8(3) . . ?
C64 C65 H65 119.4 . . ?
C66 C65 C64 121.2(3) . . ?
C66 C65 H65 119.4 . . ?
C65 C66 H66 119.8 . . ?
C67 C66 C65 120.3(3) . . ?
C67 C66 H66 119.8 . . ?
C66 C67 H67 119.2 . . ?
C66 C67 C68 121.7(3) . . ?
C68 C67 H67 119.2 . . ?
C63 C68 C70 122.6(3) . . ?
C67 C68 C63 117.1(3) . . ?
C67 C68 C70 120.3(3) . . ?
H69A C69 H69B 109.5 . . ?
H69A C69 H69C 109.5 . . ?
H69B C69 H69C 109.5 . . ?
C70 C69 H69A 109.5 . . ?
C70 C69 H69B 109.5 . . ?
C70 C69 H69C 109.5 . . ?
C68 C70 C69 111.0(3) . . ?
C68 C70 H70 107.6 . . ?
C68 C70 C71 111.6(3) . . ?
C69 C70 H70 107.6 . . ?
C71 C70 C69 111.2(3) . . ?
C71 C70 H70 107.6 . . ?
C70 C71 H71A 109.5 . . ?
C70 C71 H71B 109.5 . . ?
C70 C71 H71C 109.5 . . ?
H71A C71 H71B 109.5 . . ?
H71A C71 H71C 109.5 . . ?
H71B C71 H71C 109.5 . . ?
H72A C72 H72B 109.5 . . ?
H72A C72 H72C 109.5 . . ?
H72B C72 H72C 109.5 . . ?
C73 C72 H72A 109.5 . . ?
C73 C72 H72B 109.5 . . ?
C73 C72 H72C 109.5 . . ?
C64 C73 C72 113.5(3) . . ?
C64 C73 H73 107.4 . . ?
C64 C73 C74 110.4(3) . . ?
C72 C73 H73 107.4 . . ?
C74 C73 C72 110.5(3) . . ?
C74 C73 H73 107.4 . . ?
C73 C74 H74A 109.5 . . ?
C73 C74 H74B 109.5 . . ?
C73 C74 H74C 109.5 . . ?
H74A C74 H74B 109.5 . . ?
H74A C74 H74C 109.5 . . ?
H74B C74 H74C 109.5 . . ?
C76 C75 N6 117.4(3) . . ?
C76 C75 C80 122.3(2) . . ?
C80 C75 N6 120.0(3) . . ?
C75 C76 C85 121.5(3) . . ?
C77 C76 C75 117.9(3) . . ?
C77 C76 C85 120.6(3) . . ?
C76 C77 H77 119.5 . . ?
C78 C77 C76 120.9(3) . . ?
C78 C77 H77 119.5 . . ?
C77 C78 H78 119.9 . . ?
C77 C78 C79 120.2(3) . . ?
C79 C78 H78 119.9 . . ?
C78 C79 H79 119.4 . . ?
C78 C79 C80 121.2(3) . . ?
C80 C79 H79 119.4 . . ?
C75 C80 C82 122.3(3) . . ?
C79 C80 C75 117.5(3) . . ?
C79 C80 C82 120.1(3) . . ?
H81A C81 H81B 109.5 . . ?
H81A C81 H81C 109.5 . . ?
H81B C81 H81C 109.5 . . ?
C82 C81 H81A 109.5 . . ?
C82 C81 H81B 109.5 . . ?
C82 C81 H81C 109.5 . . ?
C80 C82 C81 111.6(3) . . ?
C80 C82 H82 108.0 . . ?
C80 C82 C83 110.5(3) . . ?
C81 C82 H82 108.0 . . ?
C83 C82 C81 110.5(3) . . ?
C83 C82 H82 108.0 . . ?
C82 C83 H83A 109.5 . . ?
C82 C83 H83B 109.5 . . ?
C82 C83 H83C 109.5 . . ?
H83A C83 H83B 109.5 . . ?
H83A C83 H83C 109.5 . . ?
H83B C83 H83C 109.5 . . ?
H84A C84 H84B 109.5 . . ?
H84A C84 H84C 109.5 . . ?
H84B C84 H84C 109.5 . . ?
C85 C84 H84A 109.5 . . ?
C85 C84 H84B 109.5 . . ?
C85 C84 H84C 109.5 . . ?
C76 C85 C84 110.7(3) . . ?
C76 C85 H85 107.9 . . ?
C76 C85 C86 111.7(3) . . ?
C84 C85 H85 107.9 . . ?
C86 C85 C84 110.7(4) . . ?
C86 C85 H85 107.9 . . ?
C85 C86 H86A 109.5 . . ?
C85 C86 H86B 109.5 . . ?
C85 C86 H86C 109.5 . . ?
H86A C86 H86B 109.5 . . ?
H86A C86 H86C 109.5 . . ?
H86B C86 H86C 109.5 . . ?
N8 C87 H87A 111.4 . . ?
N8 C87 H87B 111.4 . . ?
N8 C87 C88 102.0(2) . . ?
H87A C87 H87B 109.2 . . ?
C88 C87 H87A 111.4 . . ?
C88 C87 H87B 111.4 . . ?
N7 C88 C87 103.3(2) . . ?
N7 C88 H88A 111.1 . . ?
N7 C88 H88B 111.1 . . ?
C87 C88 H88A 111.1 . . ?
C87 C88 H88B 111.1 . . ?
H88A C88 H88B 109.1 . . ?
C90 C89 N7 120.3(3) . . ?
C94 C89 N7 117.5(3) . . ?
C94 C89 C90 122.0(3) . . ?
C89 C90 C99 123.5(3) . . ?
C91 C90 C89 117.2(3) . . ?
C91 C90 C99 119.2(3) . . ?
C90 C91 H91 119.2 . . ?
C92 C91 C90 121.6(3) . . ?
C92 C91 H91 119.2 . . ?
C91 C92 H92 119.8 . . ?
C93 C92 C91 120.4(3) . . ?
C93 C92 H92 119.8 . . ?
C92 C93 H93 119.6 . . ?
C92 C93 C94 120.9(3) . . ?
C94 C93 H93 119.6 . . ?
C89 C94 C93 117.9(3) . . ?
C89 C94 C96 122.6(3) . . ?
C93 C94 C96 119.5(3) . . ?
H95A C95 H95B 109.5 . . ?
H95A C95 H95C 109.5 . . ?
H95B C95 H95C 109.5 . . ?
C96 C95 H95A 109.5 . . ?
C96 C95 H95B 109.5 . . ?
C96 C95 H95C 109.5 . . ?
C94 C96 C95 110.2(3) . . ?
C94 C96 H96 107.8 . . ?
C94 C96 C97 111.3(3) . . ?
C95 C96 H96 107.8 . . ?
C95 C96 C97 111.7(3) . . ?
C97 C96 H96 107.8 . . ?
C96 C97 H97A 109.5 . . ?
C96 C97 H97B 109.5 . . ?
C96 C97 H97C 109.5 . . ?
H97A C97 H97B 109.5 . . ?
H97A C97 H97C 109.5 . . ?
H97B C97 H97C 109.5 . . ?
H98A C98 H98B 109.5 . . ?
H98A C98 H98C 109.5 . . ?
H98B C98 H98C 109.5 . . ?
C99 C98 H98A 109.5 . . ?
C99 C98 H98B 109.5 . . ?
C99 C98 H98C 109.5 . . ?
C90 C99 C98 111.0(3) . . ?
C90 C99 H99 107.6 . . ?
C90 C99 C100 111.8(3) . . ?
C98 C99 H99 107.6 . . ?
C98 C99 C100 111.0(3) . . ?
C100 C99 H99 107.6 . . ?
C99 C100 H10G 109.5 . . ?
C99 C100 H10H 109.5 . . ?
C99 C100 H10I 109.5 . . ?
H10G C100 H10H 109.5 . . ?
H10G C100 H10I 109.5 . . ?
H10H C100 H10I 109.5 . . ?
C102 C101 N8 118.3(3) . . ?
C102 C101 C106 121.9(2) . . ?
C106 C101 N8 119.7(2) . . ?
C101 C102 C111 121.5(3) . . ?
C103 C102 C101 117.9(3) . . ?
C103 C102 C111 120.6(3) . . ?
C102 C103 H103 119.3 . . ?
C104 C103 C102 121.5(3) . . ?
C104 C103 H103 119.3 . . ?
C103 C104 H104 120.1 . . ?
C103 C104 C105 119.7(3) . . ?
C105 C104 H104 120.1 . . ?
C104 C105 H105 119.4 . . ?
C104 C105 C106 121.2(3) . . ?
C106 C105 H105 119.4 . . ?
C101 C106 C108 122.4(2) . . ?
C105 C106 C101 117.7(3) . . ?
C105 C106 C108 119.9(3) . . ?
H10D C107 H10E 109.5 . . ?
H10D C107 H10F 109.5 . . ?
H10E C107 H10F 109.5 . . ?
C108 C107 H10D 109.5 . . ?
C108 C107 H10E 109.5 . . ?
C108 C107 H10F 109.5 . . ?
C106 C108 C107 111.2(2) . . ?
C106 C108 H108 107.8 . . ?
C106 C108 C109 111.1(2) . . ?
C107 C108 H108 107.8 . . ?
C107 C108 C109 111.0(3) . . ?
C109 C108 H108 107.8 . . ?
C108 C109 H10A 109.5 . . ?
C108 C109 H10B 109.5 . . ?
C108 C109 H10C 109.5 . . ?
H10A C109 H10B 109.5 . . ?
H10A C109 H10C 109.5 . . ?
H10B C109 H10C 109.5 . . ?
H11D C110 H11E 109.5 . . ?
H11D C110 H11F 109.5 . . ?
H11E C110 H11F 109.5 . . ?
C111 C110 H11D 109.5 . . ?
C111 C110 H11E 109.5 . . ?
C111 C110 H11F 109.5 . . ?
C102 C111 H111 108.0 . . ?
C102 C111 C112 109.4(3) . . ?
C110 C111 C102 113.4(3) . . ?
C110 C111 H111 108.0 . . ?
C110 C111 C112 109.8(4) . . ?
C112 C111 H111 108.0 . . ?
C111 C112 H11A 109.5 . . ?
C111 C112 H11B 109.5 . . ?
C111 C112 H11C 109.5 . . ?
H11A C112 H11B 109.5 . . ?
H11A C112 H11C 109.5 . . ?
H11B C112 H11C 109.5 . . ?

loop_
_geom_bond_atom_site_label_1
_geom_bond_atom_site_label_2
_geom_bond_distance
_geom_bond_site_symmetry_2
_geom_bond_publ_flag
P1 P2 2.0685(12) . ?
P1 C1 1.772(3) . ?
P2 C3 1.765(3) . ?
N1 C2 1.395(4) . ?
N1 C44 1.477(4) . ?
N1 C45 1.445(3) . ?
N2 C2 1.399(3) . ?
N2 C31 1.447(4) . ?
N2 C43 1.463(4) . ?
N3 C4 1.406(3) . ?
N3 C5 1.471(4) . ?
N3 C19 1.446(4) . ?
N4 C4 1.395(4) . ?
N4 C6 1.479(4) . ?
N4 C7 1.449(3) . ?
C1 H1 0.9500 . ?
C1 C2 1.362(4) . ?
C3 H3 0.9500 . ?
C3 C4 1.362(4) . ?
C5 H5A 0.9900 . ?
C5 H5B 0.9900 . ?
C5 C6 1.516(4) . ?
C6 H6A 0.9900 . ?
C6 H6B 0.9900 . ?
C7 C8 1.395(4) . ?
C7 C12 1.403(4) . ?
C8 C9 1.405(4) . ?
C8 C17 1.532(4) . ?
C9 H9 0.9500 . ?
C9 C10 1.379(5) . ?
C10 H10 0.9500 . ?
C10 C11 1.385(5) . ?
C11 H11 0.9500 . ?
C11 C12 1.405(4) . ?
C12 C14 1.531(5) . ?
C13 H13A 0.9800 . ?
C13 H13B 0.9800 . ?
C13 H13C 0.9800 . ?
C13 C14 1.566(7) . ?
C14 H14 1.0000 . ?
C14 C15 1.523(6) . ?
C15 H15A 0.9800 . ?
C15 H15B 0.9800 . ?
C15 H15C 0.9800 . ?
C16 H16A 0.9800 . ?
C16 H16B 0.9800 . ?
C16 H16C 0.9800 . ?
C16 C17 1.553(5) . ?
C17 H17 1.0000 . ?
C17 C18 1.528(5) . ?
C18 H18A 0.9800 . ?
C18 H18B 0.9800 . ?
C18 H18C 0.9800 . ?
C19 C20 1.415(4) . ?
C19 C24 1.403(5) . ?
C20 C21 1.407(4) . ?
C20 C29 1.531(5) . ?
C21 H21 0.9500 . ?
C21 C22 1.383(5) . ?
C22 H22 0.9500 . ?
C22 C23 1.389(5) . ?
C23 H23 0.9500 . ?
C23 C24 1.403(4) . ?
C24 C26 1.526(5) . ?
C25 H25A 0.9800 . ?
C25 H25B 0.9800 . ?
C25 H25C 0.9800 . ?
C25 C26 1.545(5) . ?
C26 H26 1.0000 . ?
C26 C27 1.555(5) . ?
C27 H27A 0.9800 . ?
C27 H27B 0.9800 . ?
C27 H27C 0.9800 . ?
C28 H28A 0.9800 . ?
C28 H28B 0.9800 . ?
C28 H28C 0.9800 . ?
C28 C29 1.526(5) . ?
C29 H29 1.0000 . ?
C29 C30 1.549(5) . ?
C30 H30A 0.9800 . ?
C30 H30B 0.9800 . ?
C30 H30C 0.9800 . ?
C31 C32 1.403(4) . ?
C31 C36 1.413(4) . ?
C32 C33 1.402(4) . ?
C32 C41 1.538(4) . ?
C33 H33 0.9500 . ?
C33 C34 1.388(4) . ?
C34 H34 0.9500 . ?
C34 C35 1.386(4) . ?
C35 H35 0.9500 . ?
C35 C36 1.397(4) . ?
C36 C38 1.526(5) . ?
C37 H37A 0.9800 . ?
C37 H37B 0.9800 . ?
C37 H37C 0.9800 . ?
C37 C38 1.527(5) . ?
C38 H38 1.0000 . ?
C38 C39 1.530(5) . ?
C39 H39A 0.9800 . ?
C39 H39B 0.9800 . ?
C39 H39C 0.9800 . ?
C40 H40A 0.9800 . ?
C40 H40B 0.9800 . ?
C40 H40C 0.9800 . ?
C40 C41 1.540(4) . ?
C41 H41 1.0000 . ?
C41 C42 1.534(4) . ?
C42 H42A 0.9800 . ?
C42 H42B 0.9800 . ?
C42 H42C 0.9800 . ?
C43 H43A 0.9900 . ?
C43 H43B 0.9900 . ?
C43 C44 1.522(4) . ?
C44 H44A 0.9900 . ?
C44 H44B 0.9900 . ?
C45 C46 1.409(4) . ?
C45 C50 1.401(4) . ?
C46 C47 1.405(4) . ?
C46 C55 1.533(5) . ?
C47 H47 0.9500 . ?
C47 C48 1.375(5) . ?
C48 H48 0.9500 . ?
C48 C49 1.380(5) . ?
C49 H49 0.9500 . ?
C49 C50 1.401(4) . ?
C50 C52 1.519(4) . ?
C51 H51A 0.9800 . ?
C51 H51B 0.9800 . ?
C51 H51C 0.9800 . ?
C51 C52 1.537(5) . ?
C52 H52 1.0000 . ?
C52 C53 1.539(5) . ?
C53 H53A 0.9800 . ?
C53 H53B 0.9800 . ?
C53 H53C 0.9800 . ?
C54 H54A 0.9800 . ?
C54 H54B 0.9800 . ?
C54 H54C 0.9800 . ?
C54 C55 1.536(5) . ?
C55 H55 1.0000 . ?
C55 C56 1.527(5) . ?
C56 H56A 0.9800 . ?
C56 H56B 0.9800 . ?
C56 H56C 0.9800 . ?
P3 P4 2.0689(11) . ?
P3 C57 1.774(3) . ?
P4 C59 1.769(3) . ?
N5 C58 1.409(4) . ?
N5 C61 1.472(4) . ?
N5 C63 1.447(3) . ?
N6 C58 1.394(3) . ?
N6 C62 1.474(4) . ?
N6 C75 1.449(3) . ?
N7 C60 1.401(3) . ?
N7 C88 1.469(4) . ?
N7 C89 1.449(3) . ?
N8 C60 1.396(3) . ?
N8 C87 1.466(4) . ?
N8 C101 1.443(3) . ?
C57 H57 0.9500 . ?
C57 C58 1.361(4) . ?
C59 H59 0.9500 . ?
C59 C60 1.364(4) . ?
C61 H61A 0.9900 . ?
C61 H61B 0.9900 . ?
C61 C62 1.510(4) . ?
C62 H62A 0.9900 . ?
C62 H62B 0.9900 . ?
C63 C64 1.407(4) . ?
C63 C68 1.419(4) . ?
C64 C65 1.403(4) . ?
C64 C73 1.530(5) . ?
C65 H65 0.9500 . ?
C65 C66 1.387(5) . ?
C66 H66 0.9500 . ?
C66 C67 1.376(5) . ?
C67 H67 0.9500 . ?
C67 C68 1.401(4) . ?
C68 C70 1.530(4) . ?
C69 H69A 0.9800 . ?
C69 H69B 0.9800 . ?
C69 H69C 0.9800 . ?
C69 C70 1.550(4) . ?
C70 H70 1.0000 . ?
C70 C71 1.541(5) . ?
C71 H71A 0.9800 . ?
C71 H71B 0.9800 . ?
C71 H71C 0.9800 . ?
C72 H72A 0.9800 . ?
C72 H72B 0.9800 . ?
C72 H72C 0.9800 . ?
C72 C73 1.544(5) . ?
C73 H73 1.0000 . ?
C73 C74 1.532(5) . ?
C74 H74A 0.9800 . ?
C74 H74B 0.9800 . ?
C74 H74C 0.9800 . ?
C75 C76 1.406(4) . ?
C75 C80 1.410(4) . ?
C76 C77 1.398(4) . ?
C76 C85 1.530(4) . ?
C77 H77 0.9500 . ?
C77 C78 1.389(5) . ?
C78 H78 0.9500 . ?
C78 C79 1.391(5) . ?
C79 H79 0.9500 . ?
C79 C80 1.398(4) . ?
C80 C82 1.526(4) . ?
C81 H81A 0.9800 . ?
C81 H81B 0.9800 . ?
C81 H81C 0.9800 . ?
C81 C82 1.544(5) . ?
C82 H82 1.0000 . ?
C82 C83 1.543(5) . ?
C83 H83A 0.9800 . ?
C83 H83B 0.9800 . ?
C83 H83C 0.9800 . ?
C84 H84A 0.9800 . ?
C84 H84B 0.9800 . ?
C84 H84C 0.9800 . ?
C84 C85 1.547(6) . ?
C85 H85 1.0000 . ?
C85 C86 1.536(5) . ?
C86 H86A 0.9800 . ?
C86 H86B 0.9800 . ?
C86 H86C 0.9800 . ?
C87 H87A 0.9900 . ?
C87 H87B 0.9900 . ?
C87 C88 1.528(4) . ?
C88 H88A 0.9900 . ?
C88 H88B 0.9900 . ?
C89 C90 1.408(4) . ?
C89 C94 1.403(4) . ?
C90 C91 1.406(4) . ?
C90 C99 1.528(5) . ?
C91 H91 0.9500 . ?
C91 C92 1.377(5) . ?
C92 H92 0.9500 . ?
C92 C93 1.376(5) . ?
C93 H93 0.9500 . ?
C93 C94 1.408(4) . ?
C94 C96 1.520(5) . ?
C95 H95A 0.9800 . ?
C95 H95B 0.9800 . ?
C95 H95C 0.9800 . ?
C95 C96 1.538(5) . ?
C96 H96 1.0000 . ?
C96 C97 1.546(6) . ?
C97 H97A 0.9800 . ?
C97 H97B 0.9800 . ?
C97 H97C 0.9800 . ?
C98 H98A 0.9800 . ?
C98 H98B 0.9800 . ?
C98 H98C 0.9800 . ?
C98 C99 1.536(5) . ?
C99 H99 1.0000 . ?
C99 C100 1.547(5) . ?
C100 H10G 0.9800 . ?
C100 H10H 0.9800 . ?
C100 H10I 0.9800 . ?
C101 C102 1.404(4) . ?
C101 C106 1.409(4) . ?
C102 C103 1.399(4) . ?
C102 C111 1.532(4) . ?
C103 H103 0.9500 . ?
C103 C104 1.383(4) . ?
C104 H104 0.9500 . ?
C104 C105 1.391(4) . ?
C105 H105 0.9500 . ?
C105 C106 1.402(4) . ?
C106 C108 1.526(4) . ?
C107 H10D 0.9800 . ?
C107 H10E 0.9800 . ?
C107 H10F 0.9800 . ?
C107 C108 1.537(4) . ?
C108 H108 1.0000 . ?
C108 C109 1.546(4) . ?
C109 H10A 0.9800 . ?
C109 H10B 0.9800 . ?
C109 H10C 0.9800 . ?
C110 H11D 0.9800 . ?
C110 H11E 0.9800 . ?
C110 H11F 0.9800 . ?
C110 C111 1.527(6) . ?
C111 H111 1.0000 . ?
C111 C112 1.552(6) . ?
C112 H11A 0.9800 . ?
C112 H11B 0.9800 . ?
C112 H11C 0.9800 . ?

loop_
_geom_torsion_atom_site_label_1
_geom_torsion_atom_site_label_2
_geom_torsion_atom_site_label_3
_geom_torsion_atom_site_label_4
_geom_torsion
_geom_torsion_site_symmetry_1
_geom_torsion_site_symmetry_2
_geom_torsion_site_symmetry_3
_geom_torsion_site_symmetry_4
_geom_torsion_publ_flag
P1 P2 C3 C4 -179.6(3) . . . . ?
P1 C1 C2 N1 -2.2(5) . . . . ?
P1 C1 C2 N2 177.9(2) . . . . ?
P2 P1 C1 C2 175.3(3) . . . . ?
P2 C3 C4 N3 -179.2(2) . . . . ?
P2 C3 C4 N4 2.0(5) . . . . ?
N1 C45 C46 C47 -177.5(2) . . . . ?
N1 C45 C46 C55 1.2(4) . . . . ?
N1 C45 C50 C49 177.0(2) . . . . ?
N1 C45 C50 C52 -2.4(4) . . . . ?
N2 C31 C32 C33 -175.1(3) . . . . ?
N2 C31 C32 C41 3.6(4) . . . . ?
N2 C31 C36 C35 175.2(3) . . . . ?
N2 C31 C36 C38 -2.4(4) . . . . ?
N2 C43 C44 N1 22.6(3) . . . . ?
N3 C5 C6 N4 -21.2(3) . . . . ?
N3 C19 C20 C21 -176.9(3) . . . . ?
N3 C19 C20 C29 4.2(4) . . . . ?
N3 C19 C24 C23 176.1(3) . . . . ?
N3 C19 C24 C26 -5.0(4) . . . . ?
N4 C7 C8 C9 175.5(3) . . . . ?
N4 C7 C8 C17 -3.4(4) . . . . ?
N4 C7 C12 C11 -175.1(3) . . . . ?
N4 C7 C12 C14 8.7(5) . . . . ?
C2 N1 C44 C43 -19.0(3) . . . . ?
C2 N1 C45 C46 -64.3(4) . . . . ?
C2 N1 C45 C50 119.0(3) . . . . ?
C2 N2 C31 C32 -77.0(4) . . . . ?
C2 N2 C31 C36 105.2(3) . . . . ?
C2 N2 C43 C44 -20.4(4) . . . . ?
C4 N3 C5 C6 19.0(4) . . . . ?
C4 N3 C19 C20 -110.6(3) . . . . ?
C4 N3 C19 C24 72.3(4) . . . . ?
C4 N4 C6 C5 17.8(4) . . . . ?
C4 N4 C7 C8 64.8(4) . . . . ?
C4 N4 C7 C12 -119.6(3) . . . . ?
C5 N3 C4 N4 -8.5(4) . . . . ?
C5 N3 C4 C3 172.4(3) . . . . ?
C5 N3 C19 C20 102.9(3) . . . . ?
C5 N3 C19 C24 -74.2(4) . . . . ?
C6 N4 C4 N3 -6.3(3) . . . . ?
C6 N4 C4 C3 172.7(3) . . . . ?
C6 N4 C7 C8 -79.0(3) . . . . ?
C6 N4 C7 C12 96.6(3) . . . . ?
C7 N4 C4 N3 -151.3(3) . . . . ?
C7 N4 C4 C3 27.7(5) . . . . ?
C7 N4 C6 C5 166.9(3) . . . . ?
C7 C8 C9 C10 -0.6(4) . . . . ?
C7 C8 C17 C16 115.3(3) . . . . ?
C7 C8 C17 C18 -120.0(3) . . . . ?
C7 C12 C14 C13 106.6(4) . . . . ?
C7 C12 C14 C15 -130.2(4) . . . . ?
C8 C7 C12 C11 0.4(4) . . . . ?
C8 C7 C12 C14 -175.8(3) . . . . ?
C8 C9 C10 C11 0.5(5) . . . . ?
C9 C8 C17 C16 -63.7(4) . . . . ?
C9 C8 C17 C18 61.1(4) . . . . ?
C9 C10 C11 C12 0.0(5) . . . . ?
C10 C11 C12 C7 -0.4(5) . . . . ?
C10 C11 C12 C14 175.8(3) . . . . ?
C11 C12 C14 C13 -69.5(4) . . . . ?
C11 C12 C14 C15 53.7(5) . . . . ?
C12 C7 C8 C9 0.1(4) . . . . ?
C12 C7 C8 C17 -178.8(3) . . . . ?
C17 C8 C9 C10 178.4(3) . . . . ?
C19 N3 C4 N4 -157.4(3) . . . . ?
C19 N3 C4 C3 23.5(5) . . . . ?
C19 N3 C5 C6 168.8(3) . . . . ?
C19 C20 C21 C22 0.6(4) . . . . ?
C19 C20 C29 C28 90.7(4) . . . . ?
C19 C20 C29 C30 -145.7(3) . . . . ?
C19 C24 C26 C25 -115.2(4) . . . . ?
C19 C24 C26 C27 120.2(3) . . . . ?
C20 C19 C24 C23 -0.8(4) . . . . ?
C20 C19 C24 C26 178.1(3) . . . . ?
C20 C21 C22 C23 -0.6(5) . . . . ?
C21 C20 C29 C28 -88.3(4) . . . . ?
C21 C20 C29 C30 35.4(4) . . . . ?
C21 C22 C23 C24 -0.1(5) . . . . ?
C22 C23 C24 C19 0.8(5) . . . . ?
C22 C23 C24 C26 -178.1(3) . . . . ?
C23 C24 C26 C25 63.7(4) . . . . ?
C23 C24 C26 C27 -60.9(4) . . . . ?
C24 C19 C20 C21 0.1(4) . . . . ?
C24 C19 C20 C29 -178.9(3) . . . . ?
C29 C20 C21 C22 179.6(3) . . . . ?
C31 N2 C2 N1 163.6(3) . . . . ?
C31 N2 C2 C1 -16.5(5) . . . . ?
C31 N2 C43 C44 -175.4(3) . . . . ?
C31 C32 C33 C34 -1.0(4) . . . . ?
C31 C32 C41 C40 121.6(3) . . . . ?
C31 C32 C41 C42 -114.3(3) . . . . ?
C31 C36 C38 C37 -131.2(4) . . . . ?
C31 C36 C38 C39 104.6(4) . . . . ?
C32 C31 C36 C35 -2.6(4) . . . . ?
C32 C31 C36 C38 179.8(3) . . . . ?
C32 C33 C34 C35 -0.6(5) . . . . ?
C33 C32 C41 C40 -59.7(4) . . . . ?
C33 C32 C41 C42 64.4(4) . . . . ?
C33 C34 C35 C36 0.6(5) . . . . ?
C34 C35 C36 C31 0.9(4) . . . . ?
C34 C35 C36 C38 178.6(3) . . . . ?
C35 C36 C38 C37 51.3(4) . . . . ?
C35 C36 C38 C39 -72.9(4) . . . . ?
C36 C31 C32 C33 2.6(4) . . . . ?
C36 C31 C32 C41 -178.6(3) . . . . ?
C41 C32 C33 C34 -179.8(3) . . . . ?
C43 N2 C2 N1 9.2(4) . . . . ?
C43 N2 C2 C1 -170.8(3) . . . . ?
C43 N2 C31 C32 75.2(4) . . . . ?
C43 N2 C31 C36 -102.6(3) . . . . ?
C44 N1 C2 N2 6.8(3) . . . . ?
C44 N1 C2 C1 -173.1(3) . . . . ?
C44 N1 C45 C46 80.3(3) . . . . ?
C44 N1 C45 C50 -96.4(3) . . . . ?
C45 N1 C2 N2 153.1(3) . . . . ?
C45 N1 C2 C1 -26.8(5) . . . . ?
C45 N1 C44 C43 -168.1(3) . . . . ?
C45 C46 C47 C48 0.7(4) . . . . ?
C45 C46 C55 C54 123.2(3) . . . . ?
C45 C46 C55 C56 -112.8(4) . . . . ?
C45 C50 C52 C51 -126.2(3) . . . . ?
C45 C50 C52 C53 109.1(3) . . . . ?
C46 C45 C50 C49 0.3(4) . . . . ?
C46 C45 C50 C52 -179.1(3) . . . . ?
C46 C47 C48 C49 0.2(5) . . . . ?
C47 C46 C55 C54 -58.1(4) . . . . ?
C47 C46 C55 C56 65.9(4) . . . . ?
C47 C48 C49 C50 -0.9(5) . . . . ?
C48 C49 C50 C45 0.6(4) . . . . ?
C48 C49 C50 C52 -179.9(3) . . . . ?
C49 C50 C52 C51 54.4(4) . . . . ?
C49 C50 C52 C53 -70.3(4) . . . . ?
C50 C45 C46 C47 -1.0(4) . . . . ?
C50 C45 C46 C55 177.7(3) . . . . ?
C55 C46 C47 C48 -178.1(3) . . . . ?
P3 P4 C59 C60 -173.4(3) . . . . ?
P3 C57 C58 N5 179.3(2) . . . . ?
P3 C57 C58 N6 -0.5(5) . . . . ?
P4 P3 C57 C58 176.8(3) . . . . ?
P4 C59 C60 N7 2.8(5) . . . . ?
P4 C59 C60 N8 -176.9(2) . . . . ?
N5 C61 C62 N6 23.0(3) . . . . ?
N5 C63 C64 C65 177.6(3) . . . . ?
N5 C63 C64 C73 -4.3(4) . . . . ?
N5 C63 C68 C67 -177.3(3) . . . . ?
N5 C63 C68 C70 2.0(4) . . . . ?
N6 C75 C76 C77 172.1(3) . . . . ?
N6 C75 C76 C85 -9.7(4) . . . . ?
N6 C75 C80 C79 -172.3(3) . . . . ?
N6 C75 C80 C82 8.0(4) . . . . ?
N7 C89 C90 C91 175.7(3) . . . . ?
N7 C89 C90 C99 -4.4(4) . . . . ?
N7 C89 C94 C93 -175.1(2) . . . . ?
N7 C89 C94 C96 4.2(4) . . . . ?
N8 C87 C88 N7 -21.8(3) . . . . ?
N8 C101 C102 C103 -176.1(3) . . . . ?
N8 C101 C102 C111 3.8(4) . . . . ?
N8 C101 C106 C105 175.8(3) . . . . ?
N8 C101 C106 C108 -3.5(4) . . . . ?
C58 N5 C61 C62 -19.9(3) . . . . ?
C58 N5 C63 C64 115.2(3) . . . . ?
C58 N5 C63 C68 -68.0(4) . . . . ?
C58 N6 C62 C61 -20.2(4) . . . . ?
C58 N6 C75 C76 112.7(3) . . . . ?
C58 N6 C75 C80 -72.7(4) . . . . ?
C60 N7 C88 C87 18.4(3) . . . . ?
C60 N7 C89 C90 64.1(4) . . . . ?
C60 N7 C89 C94 -120.7(3) . . . . ?
C60 N8 C87 C88 19.7(3) . . . . ?
C60 N8 C101 C102 -104.9(3) . . . . ?
C60 N8 C101 C106 76.8(4) . . . . ?
C61 N5 C58 N6 8.0(3) . . . . ?
C61 N5 C58 C57 -171.8(3) . . . . ?
C61 N5 C63 C64 -100.2(3) . . . . ?
C61 N5 C63 C68 76.5(4) . . . . ?
C62 N6 C58 N5 8.2(3) . . . . ?
C62 N6 C58 C57 -172.1(3) . . . . ?
C62 N6 C75 C76 -99.9(3) . . . . ?
C62 N6 C75 C80 74.7(3) . . . . ?
C63 N5 C58 N6 154.8(3) . . . . ?
C63 N5 C58 C57 -25.0(4) . . . . ?
C63 N5 C61 C62 -167.9(3) . . . . ?
C63 C64 C65 C66 -0.7(4) . . . . ?
C63 C64 C73 C72 149.4(3) . . . . ?
C63 C64 C73 C74 -85.8(4) . . . . ?
C63 C68 C70 C69 -117.3(3) . . . . ?
C63 C68 C70 C71 118.0(3) . . . . ?
C64 C63 C68 C67 -0.6(4) . . . . ?
C64 C63 C68 C70 178.6(3) . . . . ?
C64 C65 C66 C67 0.3(5) . . . . ?
C65 C64 C73 C72 -32.6(4) . . . . ?
C65 C64 C73 C74 92.2(4) . . . . ?
C65 C66 C67 C68 -0.1(5) . . . . ?
C66 C67 C68 C63 0.2(5) . . . . ?
C66 C67 C68 C70 -179.0(3) . . . . ?
C67 C68 C70 C69 62.0(4) . . . . ?
C67 C68 C70 C71 -62.7(4) . . . . ?
C68 C63 C64 C65 0.9(4) . . . . ?
C68 C63 C64 C73 179.0(3) . . . . ?
C73 C64 C65 C66 -178.8(3) . . . . ?
C75 N6 C58 N5 156.8(3) . . . . ?
C75 N6 C58 C57 -23.4(5) . . . . ?
C75 N6 C62 C61 -172.2(3) . . . . ?
C75 C76 C77 C78 0.6(4) . . . . ?
C75 C76 C85 C84 105.8(4) . . . . ?
C75 C76 C85 C86 -130.5(3) . . . . ?
C75 C80 C82 C81 -119.7(3) . . . . ?
C75 C80 C82 C83 116.9(3) . . . . ?
C76 C75 C80 C79 2.1(4) . . . . ?
C76 C75 C80 C82 -177.6(3) . . . . ?
C76 C77 C78 C79 1.5(5) . . . . ?
C77 C76 C85 C84 -76.2(4) . . . . ?
C77 C76 C85 C86 47.6(4) . . . . ?
C77 C78 C79 C80 -1.8(5) . . . . ?
C78 C79 C80 C75 0.1(4) . . . . ?
C78 C79 C80 C82 179.8(3) . . . . ?
C79 C80 C82 C81 60.6(4) . . . . ?
C79 C80 C82 C83 -62.8(4) . . . . ?
C80 C75 C76 C77 -2.4(4) . . . . ?
C80 C75 C76 C85 175.8(3) . . . . ?
C85 C76 C77 C78 -177.6(3) . . . . ?
C87 N8 C60 N7 -9.0(3) . . . . ?
C87 N8 C60 C59 170.8(3) . . . . ?
C87 N8 C101 C102 101.9(3) . . . . ?
C87 N8 C101 C106 -76.5(4) . . . . ?
C88 N7 C60 N8 -6.6(3) . . . . ?
C88 N7 C60 C59 173.6(3) . . . . ?
C88 N7 C89 C90 -79.0(3) . . . . ?
C88 N7 C89 C94 96.2(3) . . . . ?
C89 N7 C60 N8 -151.3(3) . . . . ?
C89 N7 C60 C59 29.0(5) . . . . ?
C89 N7 C88 C87 166.0(3) . . . . ?
C89 C90 C91 C92 -1.0(4) . . . . ?
C89 C90 C99 C98 114.3(4) . . . . ?
C89 C90 C99 C100 -121.2(3) . . . . ?
C89 C94 C96 C95 -111.3(3) . . . . ?
C89 C94 C96 C97 124.2(3) . . . . ?
C90 C89 C94 C93 0.1(4) . . . . ?
C90 C89 C94 C96 179.4(3) . . . . ?
C90 C91 C92 C93 0.6(5) . . . . ?
C91 C90 C99 C98 -65.8(4) . . . . ?
C91 C90 C99 C100 58.7(4) . . . . ?
C91 C92 C93 C94 0.2(5) . . . . ?
C92 C93 C94 C89 -0.5(4) . . . . ?
C92 C93 C94 C96 -179.9(3) . . . . ?
C93 C94 C96 C95 68.1(4) . . . . ?
C93 C94 C96 C97 -56.5(4) . . . . ?
C94 C89 C90 C91 0.7(4) . . . . ?
C94 C89 C90 C99 -179.4(3) . . . . ?
C99 C90 C91 C92 179.0(3) . . . . ?
C101 N8 C60 N7 -164.1(2) . . . . ?
C101 N8 C60 C59 15.7(4) . . . . ?
C101 N8 C87 C88 175.6(3) . . . . ?
C101 C102 C103 C104 -0.4(5) . . . . ?
C101 C102 C111 C110 -131.6(4) . . . . ?
C101 C102 C111 C112 105.4(4) . . . . ?
C101 C106 C108 C107 115.2(3) . . . . ?
C101 C106 C108 C109 -120.6(3) . . . . ?
C102 C101 C106 C105 -2.5(4) . . . . ?
C102 C101 C106 C108 178.2(3) . . . . ?
C102 C103 C104 C105 -1.1(5) . . . . ?
C103 C102 C111 C110 48.2(5) . . . . ?
C103 C102 C111 C112 -74.8(4) . . . . ?
C103 C104 C105 C106 0.8(5) . . . . ?
C104 C105 C106 C101 1.0(4) . . . . ?
C104 C105 C106 C108 -179.8(3) . . . . ?
C105 C106 C108 C107 -64.0(4) . . . . ?
C105 C106 C108 C109 60.1(4) . . . . ?
C106 C101 C102 C103 2.2(4) . . . . ?
C106 C101 C102 C111 -177.9(3) . . . . ?
C111 C102 C103 C104 179.8(3) . . . . ?
